data_4122755
loop_
_publ_author_name
'Kim, Sung Kuk'
'Lee, Juhoon'
'Williams, Neil J.'
'Lynch, Vincent M.'
'Hay, Benjamin P.'
'Moyer, Bruce A.'
'Sessler, Jonathan L.'

_publ_section_title
;
 Bipyrrole-Strapped Calix[4]pyrroles: Strong Anion Receptors That Extract
 the Sulfate Anion.
;
_journal_issue 42
_journal_name_full 'Journal of the American Chemical Society'
_journal_page_first 15079
_journal_page_last 15085
_journal_paper_doi 10.1021/ja5086996
_journal_volume 136
_journal_year 2014
_chemical_formula_moiety 'C52 H58 N6 O4, C8 H20 N 1+, Cl 1-'
_chemical_formula_sum 'C60 H78 Cl N7 O4'
_chemical_formula_weight 996.74
_chemical_name_systematic
;
 ?
;
_space_group_IT_number 14
_symmetry_cell_setting monoclinic
_symmetry_space_group_name_Hall '-P 2ybc'
_symmetry_space_group_name_H-M 'P 1 21/c 1'
_atom_sites_solution_hydrogens geom
_atom_sites_solution_primary direct
_atom_sites_solution_secondary difmap
_audit_creation_method SHELXL-97
_cell_angle_alpha 90.00
_cell_angle_beta 112.993(4)
_cell_angle_gamma 90.00
_cell_formula_units_Z 8
_cell_length_a 24.031(3)
_cell_length_b 20.452(2)
_cell_length_c 24.097(2)
_cell_measurement_reflns_used 20639
_cell_measurement_temperature 153(2)
_cell_measurement_theta_max 27.5
_cell_measurement_theta_min 3.0
_cell_volume 10902(2)
_computing_cell_refinement 'CrystalClear (Rigaku Inc., 2008)'
_computing_data_collection 'CrystalClear (Rigaku Inc., 2008)'
_computing_data_reduction 'CrystalClear (Rigaku Inc., 2008)'
_computing_molecular_graphics 'XP SHELXTL/PC, Siemens Analytical'
_computing_structure_refinement 'XL SHELXTL/PC, Siemens Analytical'
_computing_structure_solution
;

SIR97 - Altomare A., Burla M.C., Camalli M., Cascarano G.L., Giacovazzo C., 
Guagliardi A., Moliterni A.G.G., Polidori G.,Spagna R.
;
_diffrn_ambient_temperature 153(2)
_diffrn_measured_fraction_theta_full 0.999
_diffrn_measured_fraction_theta_max 0.999
_diffrn_measurement_device_type 'Rigaku SCX-Mini with Mercury CCD'
_diffrn_measurement_method \w-scans
_diffrn_radiation_monochromator graphite
_diffrn_radiation_source 'fine-focus sealed tube'
_diffrn_radiation_type MoK\a
_diffrn_radiation_wavelength 0.71075
_diffrn_reflns_av_R_equivalents 0.1174
_diffrn_reflns_av_sigmaI/netI 0.1119
_diffrn_reflns_limit_h_max 31
_diffrn_reflns_limit_h_min -31
_diffrn_reflns_limit_k_max 26
_diffrn_reflns_limit_k_min -26
_diffrn_reflns_limit_l_max 30
_diffrn_reflns_limit_l_min -31
_diffrn_reflns_number 115407
_diffrn_reflns_theta_full 27.50
_diffrn_reflns_theta_max 27.50
_diffrn_reflns_theta_min 1.97
_exptl_absorpt_coefficient_mu 0.124
_exptl_absorpt_correction_T_max 1.00
_exptl_absorpt_correction_T_min 0.833
_exptl_absorpt_correction_type multi-scan
_exptl_absorpt_process_details
;
Abscor. T. Higashi (2001). The Rigaku Corporation,  Tokyo, Japan.
;
_exptl_crystal_colour colorless
_exptl_crystal_density_diffrn 1.215
_exptl_crystal_density_method 'not measured'
_exptl_crystal_description prisms
_exptl_crystal_F_000 4288
_exptl_crystal_size_max 0.38
_exptl_crystal_size_mid 0.18
_exptl_crystal_size_min 0.08
_refine_diff_density_max 0.597
_refine_diff_density_min -0.318
_refine_diff_density_rms 0.058
_refine_ls_extinction_method none
_refine_ls_goodness_of_fit_ref 1.046
_refine_ls_hydrogen_treatment constr
_refine_ls_matrix_type fullcycle
_refine_ls_number_parameters 1444
_refine_ls_number_reflns 25009
_refine_ls_number_restraints 508
_refine_ls_restrained_S_all 1.073
_refine_ls_R_factor_all 0.1449
_refine_ls_R_factor_gt 0.0712
_refine_ls_shift/su_max 0.001
_refine_ls_shift/su_mean 0.000
_refine_ls_structure_factor_coef Fsqd
_refine_ls_weighting_details 'calc w=1/[\s^2^(Fo^2^)+(0.0602P)^2^+2.8310P] where P=(Fo^2^+2Fc^2^)/3'
_refine_ls_weighting_scheme calc
_refine_ls_wR_factor_gt 0.1432
_refine_ls_wR_factor_ref 0.1893
_reflns_number_gt 13880
_reflns_number_total 25009
_reflns_threshold_expression >2sigma(I)
_cod_data_source_file ja5086996_si_003.cif
_cod_data_source_block shelxl
_cod_depositor_comments
;
The following automatic conversions were performed:

'_symmetry_cell_setting' value 'Monoclinic' changed to 'monoclinic'
according to
/home/saulius/struct/COD-crude-data--automatic-downloads/rss-feeds/ACS/lib/dictionaries/cif_core.dic
dictionary named 'cif_core.dic' version 2.4.2 from 2011-04-26.

Automatic conversion script
Id: cif_fix_values 2827 2014-09-09 07:05:25Z andrius 

 Adding full bibliography for 4122754--4122756.cif.
;
_cod_original_sg_symbol_H-M P21/c
_cod_database_code 4122755

loop_
_symmetry_equiv_pos_as_xyz
'x, y, z'
'-x, y+1/2, -z+1/2'
'-x, -y, -z'
'x, -y-1/2, z-1/2'

loop_
_atom_site_label
_atom_site_type_symbol
_atom_site_fract_x
_atom_site_fract_y
_atom_site_fract_z
_atom_site_U_iso_or_equiv
_atom_site_adp_type
_atom_site_occupancy
_atom_site_symmetry_multiplicity
_atom_site_calc_flag
_atom_site_refinement_flags
_atom_site_disorder_assembly
_atom_site_disorder_group
Cl1 Cl 0.08304(3) 0.43717(4) 0.27452(3) 0.03064(17) Uani 1 1 d . . .
O1 O 0.27016(10) 0.69256(10) 0.09611(9) 0.0317(5) Uani 1 1 d . . .
O2 O 0.20328(12) 0.77336(12) 0.05468(10) 0.0508(7) Uani 1 1 d . . .
O3 O 0.49888(14) 0.68619(12) 0.49397(11) 0.0621(8) Uani 1 1 d . . .
O4 O 0.47028(10) 0.62035(10) 0.41263(9) 0.0344(5) Uani 1 1 d . . .
N1 N 0.53099(11) 0.52353(13) 0.24426(11) 0.0291(6) Uani 1 1 d . . .
H1 H 0.5023 0.5497 0.2452 0.035 Uiso 1 1 calc R . .
N2 N 0.40242(11) 0.51421(12) 0.12425(11) 0.0269(6) Uani 1 1 d . . .
H2 H 0.4052 0.5358 0.1568 0.032 Uiso 1 1 calc R . .
N3 N 0.32788(11) 0.47548(12) 0.21125(11) 0.0257(6) Uani 1 1 d . . .
H3 H 0.3503 0.5109 0.2180 0.031 Uiso 1 1 calc R . .
N4 N 0.45560(11) 0.47932(12) 0.32960(11) 0.0264(6) Uani 1 1 d . . .
H4 H 0.4447 0.5125 0.3044 0.032 Uiso 1 1 calc R . .
N5 N 0.30713(11) 0.74326(12) 0.20765(11) 0.0259(6) Uani 1 1 d . . .
H5A H 0.3267 0.7077 0.2052 0.031 Uiso 1 1 calc R . .
N6 N 0.39100(11) 0.71069(12) 0.34242(11) 0.0261(6) Uani 1 1 d . . .
H6A H 0.3978 0.6787 0.3215 0.031 Uiso 1 1 calc R . .
C1 C 0.56988(13) 0.48825(15) 0.29298(14) 0.0292(7) Uani 1 1 d . . .
C2 C 0.60708(14) 0.45350(16) 0.27237(15) 0.0335(8) Uani 1 1 d . . .
H2A H 0.6383 0.4244 0.2957 0.040 Uiso 1 1 calc R . .
C3 C 0.59102(14) 0.46839(17) 0.21080(15) 0.0361(8) Uani 1 1 d . . .
H3A H 0.6097 0.4513 0.1856 0.043 Uiso 1 1 calc R . .
C4 C 0.54371(14) 0.51182(16) 0.19372(14) 0.0302(7) Uani 1 1 d . . .
C5 C 0.50875(15) 0.54368(16) 0.13382(14) 0.0332(8) Uani 1 1 d . . .
C6 C 0.44750(14) 0.51091(15) 0.10227(14) 0.0299(7) Uani 1 1 d . . .
C7 C 0.42584(15) 0.47265(17) 0.05180(14) 0.0372(8) Uani 1 1 d . . .
H7 H 0.4469 0.4615 0.0270 0.045 Uiso 1 1 calc R . .
C8 C 0.36643(15) 0.45240(16) 0.04292(14) 0.0346(8) Uani 1 1 d . . .
H8 H 0.3409 0.4252 0.0112 0.042 Uiso 1 1 calc R . .
C9 C 0.35228(14) 0.47890(15) 0.08793(13) 0.0275(7) Uani 1 1 d . . .
C10 C 0.29293(14) 0.47978(15) 0.09640(13) 0.0288(7) Uani 1 1 d . . .
C11 C 0.29608(13) 0.44860(15) 0.15486(13) 0.0264(7) Uani 1 1 d . . .
C12 C 0.26759(14) 0.39387(15) 0.16392(15) 0.0327(7) Uani 1 1 d . . .
H12 H 0.2425 0.3651 0.1335 0.039 Uiso 1 1 calc R . .
C13 C 0.28219(13) 0.38792(15) 0.22658(14) 0.0305(7) Uani 1 1 d . . .
H13 H 0.2685 0.3544 0.2454 0.037 Uiso 1 1 calc R . .
C14 C 0.31922(13) 0.43851(14) 0.25533(13) 0.0255(6) Uani 1 1 d . . .
C15 C 0.34847(13) 0.45475(15) 0.32169(13) 0.0267(7) Uani 1 1 d . . .
C16 C 0.41618(13) 0.44172(15) 0.34577(13) 0.0263(7) Uani 1 1 d . . .
C17 C 0.45035(14) 0.39434(15) 0.38437(13) 0.0295(7) Uani 1 1 d . . .
H17 H 0.4356 0.3608 0.4023 0.035 Uiso 1 1 calc R . .
C18 C 0.51166(14) 0.40432(15) 0.39274(14) 0.0308(7) Uani 1 1 d . . .
H18 H 0.5451 0.3787 0.4176 0.037 Uiso 1 1 calc R . .
C19 C 0.51429(13) 0.45729(15) 0.35872(13) 0.0270(7) Uani 1 1 d . . .
C20 C 0.56834(13) 0.49286(15) 0.35559(14) 0.0292(7) Uani 1 1 d . . .
C21 C 0.50093(16) 0.61749(16) 0.14258(15) 0.0401(8) Uani 1 1 d . . .
H21A H 0.4763 0.6234 0.1664 0.060 Uiso 1 1 calc R . .
H21B H 0.4808 0.6384 0.1031 0.060 Uiso 1 1 calc R . .
H21C H 0.5407 0.6375 0.1638 0.060 Uiso 1 1 calc R . .
C22 C 0.54522(17) 0.5365(2) 0.09379(17) 0.0484(10) Uani 1 1 d . . .
H22A H 0.5852 0.5563 0.1142 0.073 Uiso 1 1 calc R . .
H22B H 0.5238 0.5586 0.0552 0.073 Uiso 1 1 calc R . .
H22C H 0.5498 0.4900 0.0866 0.073 Uiso 1 1 calc R . .
C23 C 0.24509(15) 0.44274(17) 0.04392(14) 0.0365(8) Uani 1 1 d . . .
H23A H 0.2414 0.4626 0.0056 0.055 Uiso 1 1 calc R . .
H23B H 0.2061 0.4451 0.0478 0.055 Uiso 1 1 calc R . .
H23C H 0.2572 0.3969 0.0448 0.055 Uiso 1 1 calc R . .
C24 C 0.32080(15) 0.41034(17) 0.35602(15) 0.0369(8) Uani 1 1 d . . .
H24A H 0.2771 0.4181 0.3412 0.055 Uiso 1 1 calc R . .
H24B H 0.3394 0.4203 0.3992 0.055 Uiso 1 1 calc R . .
H24C H 0.3283 0.3644 0.3495 0.055 Uiso 1 1 calc R . .
C25 C 0.33655(14) 0.52683(15) 0.33337(14) 0.0323(7) Uani 1 1 d . . .
H25A H 0.3546 0.5558 0.3126 0.048 Uiso 1 1 calc R . .
H25B H 0.3546 0.5357 0.3768 0.048 Uiso 1 1 calc R . .
H25C H 0.2929 0.5346 0.3181 0.048 Uiso 1 1 calc R . .
C26 C 0.62645(14) 0.45991(17) 0.39982(15) 0.0365(8) Uani 1 1 d . . .
H26A H 0.6263 0.4600 0.4404 0.055 Uiso 1 1 calc R . .
H26B H 0.6618 0.4840 0.4001 0.055 Uiso 1 1 calc R . .
H26C H 0.6282 0.4147 0.3870 0.055 Uiso 1 1 calc R . .
C27 C 0.27223(14) 0.55202(15) 0.09511(13) 0.0303(7) Uani 1 1 d . . .
H27A H 0.2299 0.5521 0.0919 0.036 Uiso 1 1 calc R . .
H27B H 0.2973 0.5727 0.1341 0.036 Uiso 1 1 calc R . .
C28 C 0.27589(16) 0.59424(16) 0.04421(14) 0.0353(8) Uani 1 1 d . . .
H28A H 0.3189 0.6024 0.0519 0.042 Uiso 1 1 calc R . .
H28B H 0.2577 0.5701 0.0057 0.042 Uiso 1 1 calc R . .
C29 C 0.24386(15) 0.65889(16) 0.03826(14) 0.0336(8) Uani 1 1 d . . .
H29A H 0.2489 0.6856 0.0063 0.040 Uiso 1 1 calc R . .
H29B H 0.2001 0.6517 0.0273 0.040 Uiso 1 1 calc R . .
C30 C 0.24249(15) 0.74920(15) 0.09879(14) 0.0314(7) Uani 1 1 d . . .
C31 C 0.26369(14) 0.77578(15) 0.15953(14) 0.0287(7) Uani 1 1 d . . .
C32 C 0.24258(14) 0.82965(15) 0.18087(14) 0.0303(7) Uani 1 1 d . . .
C33 C 0.27569(14) 0.83061(15) 0.24490(14) 0.0283(7) Uani 1 1 d . . .
C34 C 0.31403(13) 0.77586(15) 0.25905(13) 0.0255(7) Uani 1 1 d . . .
C35 C 0.35117(13) 0.76125(14) 0.31952(13) 0.0260(7) Uani 1 1 d . . .
C36 C 0.35189(14) 0.80184(15) 0.36694(14) 0.0291(7) Uani 1 1 d . . .
C37 C 0.39613(14) 0.77483(15) 0.42101(14) 0.0307(7) Uani 1 1 d . . .
C38 C 0.41873(14) 0.71890(15) 0.40441(13) 0.0283(7) Uani 1 1 d . . .
C39 C 0.46635(15) 0.67502(16) 0.44223(14) 0.0331(7) Uani 1 1 d . . .
C40 C 0.51541(15) 0.57241(16) 0.44791(14) 0.0363(8) Uani 1 1 d . . .
H40A H 0.4995 0.5277 0.4361 0.044 Uiso 1 1 calc R . .
H40B H 0.5242 0.5782 0.4913 0.044 Uiso 1 1 calc R . .
C41 C 0.57301(15) 0.58114(17) 0.43703(15) 0.0385(8) Uani 1 1 d . . .
H41A H 0.6045 0.5525 0.4654 0.046 Uiso 1 1 calc R . .
H41B H 0.5869 0.6269 0.4469 0.046 Uiso 1 1 calc R . .
C42 C 0.56848(14) 0.56635(15) 0.37286(14) 0.0317(7) Uani 1 1 d . . .
H42A H 0.6028 0.5880 0.3674 0.038 Uiso 1 1 calc R . .
H42B H 0.5309 0.5867 0.3440 0.038 Uiso 1 1 calc R . .
C43 C 0.19407(15) 0.87589(16) 0.14230(15) 0.0358(8) Uani 1 1 d . . .
H43A H 0.1685 0.8884 0.1643 0.043 Uiso 1 1 calc R . .
H43B H 0.1681 0.8530 0.1050 0.043 Uiso 1 1 calc R . .
C44 C 0.21943(16) 0.93749(17) 0.12546(16) 0.0434(9) Uani 1 1 d . . .
H44A H 0.2427 0.9622 0.1621 0.065 Uiso 1 1 calc R . .
H44B H 0.1861 0.9645 0.0987 0.065 Uiso 1 1 calc R . .
H44C H 0.2459 0.9254 0.1048 0.065 Uiso 1 1 calc R . .
C45 C 0.27478(14) 0.87410(15) 0.29261(14) 0.0305(7) Uani 1 1 d . . .
C46 C 0.23862(16) 0.93057(17) 0.28113(16) 0.0408(9) Uani 1 1 d . . .
H46 H 0.2137 0.9412 0.2406 0.049 Uiso 1 1 calc R . .
C47 C 0.23801(19) 0.97125(19) 0.32677(17) 0.0528(11) Uani 1 1 d . . .
H47 H 0.2129 1.0089 0.3177 0.063 Uiso 1 1 calc R . .
C48 C 0.2743(2) 0.95639(19) 0.38559(18) 0.0559(11) Uani 1 1 d . . .
H48 H 0.2743 0.9842 0.4172 0.067 Uiso 1 1 calc R . .
C49 C 0.31039(18) 0.90180(17) 0.39895(16) 0.0456(9) Uani 1 1 d . . .
H49 H 0.3347 0.8924 0.4399 0.055 Uiso 1 1 calc R . .
C50 C 0.31245(15) 0.85932(15) 0.35386(14) 0.0311(7) Uani 1 1 d . . .
C51 C 0.41482(16) 0.79789(18) 0.48523(14) 0.0402(9) Uani 1 1 d . . .
H51A H 0.4126 0.8462 0.4858 0.048 Uiso 1 1 calc R . .
H51B H 0.4573 0.7849 0.5087 0.048 Uiso 1 1 calc R . .
C52 C 0.3744(2) 0.7691(2) 0.51478(17) 0.0579(11) Uani 1 1 d . . .
H52A H 0.3326 0.7831 0.4924 0.087 Uiso 1 1 calc R . .
H52B H 0.3882 0.7844 0.5565 0.087 Uiso 1 1 calc R . .
H52C H 0.3766 0.7213 0.5143 0.087 Uiso 1 1 calc R . .
N13 N 0.55188(12) 0.79234(12) 0.29841(12) 0.0328(6) Uani 1 1 d . . .
C53 C 0.49751(15) 0.75184(16) 0.25975(15) 0.0391(8) Uani 1 1 d D . .
H53A H 0.5123 0.7125 0.2457 0.047 Uiso 1 1 calc R . .
H53B H 0.4764 0.7367 0.2854 0.047 Uiso 1 1 calc R . .
C54 C 0.45238(16) 0.78612(19) 0.20563(17) 0.0502(10) Uani 1 1 d D . .
H54A H 0.4358 0.8240 0.2189 0.075 Uiso 1 1 calc R . .
H54B H 0.4196 0.7559 0.1834 0.075 Uiso 1 1 calc R . .
H54C H 0.4724 0.8008 0.1794 0.075 Uiso 1 1 calc R . .
C55 C 0.53305(15) 0.85142(15) 0.32554(15) 0.0359(8) Uani 1 1 d D . .
H55A H 0.5696 0.8774 0.3484 0.043 Uiso 1 1 calc R . .
H55B H 0.5060 0.8792 0.2923 0.043 Uiso 1 1 calc R . .
C56 C 0.50114(17) 0.83526(19) 0.36690(17) 0.0480(10) Uani 1 1 d D . .
H56A H 0.4640 0.8109 0.3444 0.072 Uiso 1 1 calc R . .
H56B H 0.4910 0.8758 0.3825 0.072 Uiso 1 1 calc R . .
H56C H 0.5277 0.8086 0.4006 0.072 Uiso 1 1 calc R . .
C57 C 0.58528(15) 0.81910(15) 0.26131(15) 0.0350(8) Uani 1 1 d D . .
H57A H 0.5583 0.8499 0.2311 0.042 Uiso 1 1 calc R . .
H57B H 0.6207 0.8443 0.2883 0.042 Uiso 1 1 calc R . .
C58 C 0.60690(18) 0.76800(18) 0.22881(18) 0.0507(10) Uani 1 1 d D . .
H58A H 0.6344 0.7377 0.2583 0.076 Uiso 1 1 calc R . .
H58B H 0.6282 0.7895 0.2064 0.076 Uiso 1 1 calc R . .
H58C H 0.5721 0.7438 0.2007 0.076 Uiso 1 1 calc R . .
C59 C 0.59190(16) 0.74642(17) 0.34749(16) 0.0460(9) Uani 1 1 d D . .
H59A H 0.5678 0.7284 0.3691 0.055 Uiso 1 1 calc R . .
H59B H 0.6038 0.7093 0.3281 0.055 Uiso 1 1 calc R . .
C60 C 0.64848(17) 0.77688(19) 0.39312(18) 0.0571(11) Uani 1 1 d D . .
H60A H 0.6741 0.7926 0.3727 0.086 Uiso 1 1 calc R . .
H60B H 0.6706 0.7442 0.4234 0.086 Uiso 1 1 calc R . .
H60C H 0.6375 0.8137 0.4129 0.086 Uiso 1 1 calc R . .
Cl2 Cl 0.40789(3) 0.61395(4) 0.23885(3) 0.02806(17) Uani 1 1 d . . .
O7 O 0.07310(11) 0.41393(13) 0.03352(10) 0.0472(6) Uani 1 1 d . . .
O8 O 0.02828(10) 0.41726(10) 0.10024(9) 0.0325(5) Uani 1 1 d . . .
N7 N 0.16866(11) 0.57316(12) 0.30492(11) 0.0270(6) Uani 1 1 d . . .
H7A H 0.1439 0.5396 0.2976 0.032 Uiso 1 1 calc R . .
N8 N 0.08892(11) 0.54000(13) 0.38608(11) 0.0295(6) Uani 1 1 d . . .
H8A H 0.0876 0.5149 0.3559 0.035 Uiso 1 1 calc R . .
N9 N -0.03754(11) 0.53003(13) 0.26143(11) 0.0295(6) Uani 1 1 d . . .
H9 H -0.0079 0.5036 0.2635 0.035 Uiso 1 1 calc R . .
N10 N 0.04286(11) 0.56761(12) 0.18067(11) 0.0264(6) Uani 1 1 d . . .
H10 H 0.0525 0.5360 0.2076 0.032 Uiso 1 1 calc R . .
N11 N 0.18181(12) 0.31175(14) 0.31847(12) 0.0363(7) Uani 1 1 d . B .
H11W H 0.1596 0.3465 0.3170 0.044 Uiso 1 1 calc R . .
N12 N 0.12010(11) 0.34704(12) 0.18127(11) 0.0271(6) Uani 1 1 d . B .
H12D H 0.1040 0.3746 0.1989 0.033 Uiso 1 1 calc R . .
C61 C 0.17970(13) 0.60870(15) 0.26138(13) 0.0267(7) Uani 1 1 d . . .
C62 C 0.22047(14) 0.65661(16) 0.29126(15) 0.0321(7) Uani 1 1 d . . .
H62 H 0.2365 0.6888 0.2732 0.039 Uiso 1 1 calc R . .
C63 C 0.23434(14) 0.64963(16) 0.35352(15) 0.0334(8) Uani 1 1 d . . .
H63 H 0.2615 0.6763 0.3846 0.040 Uiso 1 1 calc R . .
C64 C 0.20212(13) 0.59809(15) 0.36163(14) 0.0289(7) Uani 1 1 d . . .
C65 C 0.20083(14) 0.56848(16) 0.41893(14) 0.0311(7) Uani 1 1 d . B .
C66 C 0.13920(14) 0.57494(15) 0.42274(13) 0.0291(7) Uani 1 1 d . . .
C67 C 0.12269(15) 0.60769(17) 0.46353(14) 0.0360(8) Uani 1 1 d . . .
H67 H 0.1479 0.6358 0.4945 0.043 Uiso 1 1 calc R . .
C68 C 0.06129(15) 0.59223(16) 0.45134(14) 0.0357(8) Uani 1 1 d . . .
H68 H 0.0383 0.6085 0.4727 0.043 Uiso 1 1 calc R . .
C69 C 0.04094(14) 0.54991(16) 0.40345(14) 0.0302(7) Uani 1 1 d . . .
C70 C -0.02027(15) 0.51737(17) 0.37191(15) 0.0354(8) Uani 1 1 d . . .
C71 C -0.05326(14) 0.54534(17) 0.30920(14) 0.0333(8) Uani 1 1 d . . .
C72 C -0.10133(15) 0.58741(17) 0.28756(15) 0.0387(8) Uani 1 1 d . . .
H72 H -0.1221 0.6059 0.3102 0.046 Uiso 1 1 calc R . .
C73 C -0.11475(14) 0.59858(17) 0.22578(15) 0.0349(8) Uani 1 1 d . . .
H73 H -0.1458 0.6263 0.1999 0.042 Uiso 1 1 calc R . .
C74 C -0.07512(13) 0.56237(15) 0.20971(14) 0.0282(7) Uani 1 1 d . . .
C75 C -0.07090(13) 0.55395(15) 0.14867(13) 0.0272(7) Uani 1 1 d . . .
C76 C -0.01577(13) 0.58773(15) 0.14618(13) 0.0276(7) Uani 1 1 d . . .
C77 C -0.01091(15) 0.63811(16) 0.11088(14) 0.0342(8) Uani 1 1 d . . .
H77 H -0.0437 0.6619 0.0826 0.041 Uiso 1 1 calc R . .
C78 C 0.05089(15) 0.64883(16) 0.12360(15) 0.0364(8) Uani 1 1 d . . .
H78 H 0.0669 0.6811 0.1056 0.044 Uiso 1 1 calc R . .
C79 C 0.08387(14) 0.60415(15) 0.16680(14) 0.0290(7) Uani 1 1 d . . .
C80 C 0.15172(14) 0.59200(15) 0.19481(14) 0.0289(7) Uani 1 1 d . . .
C81 C 0.18154(15) 0.63554(17) 0.16234(15) 0.0378(8) Uani 1 1 d . . .
H81A H 0.1647 0.6251 0.1192 0.057 Uiso 1 1 calc R . .
H81B H 0.2252 0.6277 0.1791 0.057 Uiso 1 1 calc R . .
H81C H 0.1737 0.6816 0.1680 0.057 Uiso 1 1 calc R . .
C82 C 0.16459(15) 0.51969(16) 0.18525(15) 0.0340(8) Uani 1 1 d . . .
H82A H 0.2084 0.5126 0.2004 0.051 Uiso 1 1 calc R . .
H82B H 0.1463 0.5093 0.1422 0.051 Uiso 1 1 calc R . .
H82C H 0.1472 0.4914 0.2072 0.051 Uiso 1 1 calc R . .
C83 C 0.24752(15) 0.60607(19) 0.47221(14) 0.0417(9) Uani 1 1 d . . .
H83A H 0.2872 0.6036 0.4698 0.063 Uiso 1 1 calc R . .
H83B H 0.2499 0.5866 0.5102 0.063 Uiso 1 1 calc R . .
H83C H 0.2352 0.6519 0.4705 0.063 Uiso 1 1 calc R . .
C84 C -0.05912(16) 0.5310(2) 0.40909(16) 0.0488(10) Uani 1 1 d . . .
H84A H -0.0641 0.5783 0.4118 0.073 Uiso 1 1 calc R . .
H84B H -0.0389 0.5129 0.4497 0.073 Uiso 1 1 calc R . .
H84C H -0.0989 0.5105 0.3893 0.073 Uiso 1 1 calc R . .
C85 C -0.01174(16) 0.44238(17) 0.36960(16) 0.0427(9) Uani 1 1 d . . .
H85A H -0.0514 0.4213 0.3512 0.064 Uiso 1 1 calc R . .
H85B H 0.0095 0.4256 0.4106 0.064 Uiso 1 1 calc R . .
H85C H 0.0121 0.4329 0.3456 0.064 Uiso 1 1 calc R . .
C86 C -0.12770(14) 0.58565(16) 0.10124(14) 0.0349(8) Uani 1 1 d . . .
H86A H -0.1296 0.6318 0.1114 0.052 Uiso 1 1 calc R . .
H86B H -0.1638 0.5629 0.1007 0.052 Uiso 1 1 calc R . .
H86C H -0.1259 0.5825 0.0614 0.052 Uiso 1 1 calc R . .
C87 C 0.21900(16) 0.49523(17) 0.42290(15) 0.0400(8) Uani 1 1 d D . .
H87C H 0.1877 0.4727 0.3885 0.048 Uiso 0.48 1 calc PR A 2
H87D H 0.2571 0.4928 0.4162 0.048 Uiso 0.48 1 calc PR A 2
H87A H 0.2616 0.4917 0.4325 0.048 Uiso 0.52 1 d PR A 1
H87B H 0.1979 0.4748 0.3845 0.048 Uiso 0.52 1 d PR A 1
C88 C 0.2030(4) 0.4593(3) 0.4720(3) 0.041(2) Uani 0.52 1 d PDU B 1
H88A H 0.2181 0.4854 0.5095 0.050 Uiso 0.52 1 calc PR B 1
H88B H 0.1585 0.4562 0.4581 0.050 Uiso 0.52 1 calc PR B 1
C89 C 0.2302(3) 0.3902(3) 0.4858(3) 0.0397(14) Uani 0.52 1 d PDU B 1
H89A H 0.2749 0.3924 0.5039 0.048 Uiso 0.52 1 calc PR B 1
H89B H 0.2161 0.3674 0.5141 0.048 Uiso 0.52 1 calc PR B 1
C90 C 0.2340(4) 0.2957(4) 0.4285(4) 0.043(2) Uani 0.52 1 d PDU B 1
O5 O 0.2093(3) 0.3558(3) 0.4277(2) 0.0380(12) Uani 0.52 1 d PDU B 1
O6 O 0.2646(3) 0.2686(3) 0.4754(3) 0.064(2) Uani 0.52 1 d PDU B 1
C88A C 0.2282(4) 0.4553(4) 0.4792(3) 0.044(2) Uani 0.48 1 d PDU B 2
H88C H 0.2673 0.4317 0.4922 0.052 Uiso 0.48 1 calc PR B 2
H88D H 0.2299 0.4850 0.5123 0.052 Uiso 0.48 1 calc PR B 2
C89A C 0.1773(3) 0.4063(3) 0.4674(3) 0.0390(15) Uani 0.48 1 d PDU B 2
H89C H 0.1848 0.3801 0.5041 0.047 Uiso 0.48 1 calc PR B 2
H89D H 0.1385 0.4298 0.4570 0.047 Uiso 0.48 1 calc PR B 2
C90A C 0.2149(4) 0.3141(5) 0.4295(3) 0.037(2) Uani 0.48 1 d PDU B 2
O5A O 0.1735(3) 0.3631(3) 0.4178(2) 0.0370(12) Uani 0.48 1 d PDU B 2
O6A O 0.2461(3) 0.2956(4) 0.4794(3) 0.0535(18) Uani 0.48 1 d PDU B 2
C91 C 0.21784(17) 0.2787(2) 0.37029(16) 0.0484(10) Uani 1 1 d . . .
C92 C 0.24530(17) 0.2264(2) 0.35497(18) 0.0507(10) Uani 1 1 d . B .
C93 C 0.22657(15) 0.22809(17) 0.29069(16) 0.0396(9) Uani 1 1 d . . .
C94 C 0.18650(13) 0.28156(15) 0.27058(14) 0.0295(7) Uani 1 1 d . B .
C95 C 0.15917(13) 0.29744(14) 0.20910(14) 0.0265(7) Uani 1 1 d . . .
C96 C 0.17310(14) 0.26258(15) 0.16586(15) 0.0306(7) Uani 1 1 d . B .
C97 C 0.14164(14) 0.29525(15) 0.10914(14) 0.0298(7) Uani 1 1 d . . .
C98 C 0.11022(14) 0.34663(15) 0.12085(13) 0.0287(7) Uani 1 1 d . B .
C99 C 0.07008(15) 0.39500(16) 0.08001(14) 0.0315(7) Uani 1 1 d . . .
C100 C -0.01516(14) 0.46521(16) 0.06168(14) 0.0326(7) Uani 1 1 d . . .
H10A H -0.0235 0.4563 0.0188 0.039 Uiso 1 1 calc R B .
H10B H 0.0018 0.5099 0.0714 0.039 Uiso 1 1 calc R . .
C101 C -0.07314(14) 0.46022(17) 0.07247(14) 0.0343(8) Uani 1 1 d . B .
H10C H -0.0876 0.4145 0.0645 0.041 Uiso 1 1 calc R . .
H10D H -0.1039 0.4881 0.0423 0.041 Uiso 1 1 calc R . .
C102 C -0.07046(14) 0.47936(15) 0.13500(13) 0.0283(7) Uani 1 1 d . . .
H10E H -0.0333 0.4601 0.1656 0.034 Uiso 1 1 calc R B .
H10F H -0.1053 0.4589 0.1405 0.034 Uiso 1 1 calc R . .
C103 C 0.28810(18) 0.1795(2) 0.4003(2) 0.0693(14) Uani 1 1 d . . .
H10G H 0.2822 0.1350 0.3828 0.083 Uiso 1 1 calc R B .
H10H H 0.2786 0.1781 0.4368 0.083 Uiso 1 1 calc R . .
C104 C 0.35477(19) 0.2002(3) 0.4183(2) 0.0829(16) Uani 1 1 d . B .
H10I H 0.3634 0.2048 0.3819 0.124 Uiso 1 1 calc R . .
H10J H 0.3814 0.1669 0.4446 0.124 Uiso 1 1 calc R . .
H10K H 0.3618 0.2421 0.4396 0.124 Uiso 1 1 calc R . .
C105 C 0.24112(15) 0.19016(17) 0.24713(17) 0.0402(9) Uani 1 1 d . B .
C106 C 0.28242(17) 0.13640(19) 0.2640(2) 0.0559(11) Uani 1 1 d . . .
H106 H 0.3003 0.1237 0.3052 0.067 Uiso 1 1 calc R B .
C107 C 0.29689(19) 0.10248(19) 0.2218(3) 0.0674(14) Uani 1 1 d . B .
H107 H 0.3245 0.0669 0.2342 0.081 Uiso 1 1 calc R . .
C108 C 0.27147(19) 0.1201(2) 0.1619(2) 0.0628(12) Uani 1 1 d . . .
H108 H 0.2815 0.0967 0.1331 0.075 Uiso 1 1 calc R B .
C109 C 0.23147(17) 0.17165(18) 0.14385(19) 0.0491(10) Uani 1 1 d . B .
H109 H 0.2144 0.1832 0.1024 0.059 Uiso 1 1 calc R . .
C110 C 0.21508(14) 0.20770(16) 0.18488(17) 0.0376(8) Uani 1 1 d . . .
C111 C 0.14022(16) 0.27920(17) 0.04749(15) 0.0409(8) Uani 1 1 d . B .
H11A H 0.1815 0.2673 0.0512 0.049 Uiso 1 1 calc R . .
H11B H 0.1276 0.3185 0.0216 0.049 Uiso 1 1 calc R . .
C112 C 0.09728(19) 0.2232(2) 0.01741(18) 0.0633(12) Uani 1 1 d . . .
H11C H 0.1085 0.1847 0.0437 0.095 Uiso 1 1 calc R B .
H11D H 0.1000 0.2126 -0.0211 0.095 Uiso 1 1 calc R . .
H11E H 0.0558 0.2361 0.0103 0.095 Uiso 1 1 calc R . .
N14 N -0.05111(11) 0.26216(12) 0.20289(12) 0.0367(7) Uani 1 1 d D . .
C113 C -0.0136(2) 0.2173(2) 0.2499(2) 0.0395(14) Uani 0.57 1 d PDU C 1
H11F H -0.0024 0.1795 0.2307 0.047 Uiso 0.57 1 calc PR C 1
H11G H -0.0376 0.2005 0.2722 0.047 Uiso 0.57 1 calc PR C 1
C114 C 0.0432(6) 0.2485(6) 0.2940(5) 0.052(4) Uani 0.57 1 d PDU C 1
H11H H 0.0683 0.2631 0.2727 0.079 Uiso 0.57 1 calc PR C 1
H11I H 0.0657 0.2165 0.3250 0.079 Uiso 0.57 1 calc PR C 1
H11J H 0.0326 0.2861 0.3132 0.079 Uiso 0.57 1 calc PR C 1
C115 C -0.0181(3) 0.2901(3) 0.1647(2) 0.0463(16) Uani 0.57 1 d PDU C 1
H11K H -0.0454 0.3213 0.1352 0.056 Uiso 0.57 1 calc PR C 1
H11L H 0.0176 0.3149 0.1916 0.056 Uiso 0.57 1 calc PR C 1
C116 C 0.0028(6) 0.2397(6) 0.1308(6) 0.060(3) Uani 0.57 1 d PDU C 1
H11M H 0.0249 0.2048 0.1586 0.089 Uiso 0.57 1 calc PR C 1
H11N H 0.0293 0.2607 0.1138 0.089 Uiso 0.57 1 calc PR C 1
H11O H -0.0325 0.2211 0.0982 0.089 Uiso 0.57 1 calc PR C 1
C117 C -0.1069(2) 0.2245(2) 0.1590(2) 0.0395(15) Uani 0.57 1 d PDU C 1
H11P H -0.0921 0.1866 0.1430 0.047 Uiso 0.57 1 calc PR C 1
H11Q H -0.1293 0.2069 0.1825 0.047 Uiso 0.57 1 calc PR C 1
C118 C -0.1508(6) 0.2616(5) 0.1064(6) 0.060(3) Uani 0.57 1 d PDU C 1
H11R H -0.1652 0.3001 0.1210 0.089 Uiso 0.57 1 calc PR C 1
H11S H -0.1851 0.2333 0.0838 0.089 Uiso 0.57 1 calc PR C 1
H11T H -0.1306 0.2755 0.0800 0.089 Uiso 0.57 1 calc PR C 1
C119 C -0.0734(2) 0.3209(2) 0.2270(2) 0.0383(14) Uani 0.57 1 d PDU C 1
H11U H -0.0380 0.3462 0.2538 0.046 Uiso 0.57 1 calc PR C 1
H11V H -0.0970 0.3495 0.1927 0.046 Uiso 0.57 1 calc PR C 1
C120 C -0.1120(6) 0.3038(5) 0.2613(6) 0.054(3) Uani 0.57 1 d PDU C 1
H12A H -0.1481 0.2803 0.2347 0.081 Uiso 0.57 1 calc PR C 1
H12B H -0.1241 0.3439 0.2759 0.081 Uiso 0.57 1 calc PR C 1
H12C H -0.0889 0.2759 0.2957 0.081 Uiso 0.57 1 calc PR C 1
C13A C 0.0043(3) 0.2969(3) 0.2510(3) 0.0369(18) Uani 0.43 1 d PDU C 2
H13A H 0.0313 0.3107 0.2308 0.044 Uiso 0.43 1 calc PR C 2
H13B H -0.0106 0.3373 0.2632 0.044 Uiso 0.43 1 calc PR C 2
C14A C 0.0427(8) 0.2614(9) 0.3077(6) 0.049(4) Uani 0.43 1 d PDU C 2
H14A H 0.0185 0.2518 0.3314 0.074 Uiso 0.43 1 calc PR C 2
H14B H 0.0772 0.2889 0.3316 0.074 Uiso 0.43 1 calc PR C 2
H14C H 0.0574 0.2205 0.2973 0.074 Uiso 0.43 1 calc PR C 2
C15A C -0.0277(3) 0.2044(3) 0.1783(3) 0.0387(18) Uani 0.43 1 d PDU C 2
H15A H -0.0056 0.1745 0.2121 0.046 Uiso 0.43 1 calc PR C 2
H15B H -0.0627 0.1801 0.1496 0.046 Uiso 0.43 1 calc PR C 2
C16A C 0.0138(7) 0.2224(8) 0.1468(7) 0.049(4) Uani 0.43 1 d PDU C 2
H16A H -0.0056 0.2561 0.1163 0.074 Uiso 0.43 1 calc PR C 2
H16B H 0.0217 0.1836 0.1272 0.074 Uiso 0.43 1 calc PR C 2
H16C H 0.0520 0.2393 0.1764 0.074 Uiso 0.43 1 calc PR C 2
C17A C -0.0856(3) 0.3094(3) 0.1573(3) 0.051(2) Uani 0.43 1 d PDU C 2
H17A H -0.0598 0.3253 0.1366 0.061 Uiso 0.43 1 calc PR C 2
H17B H -0.0946 0.3474 0.1779 0.061 Uiso 0.43 1 calc PR C 2
C18A C -0.1437(7) 0.2853(7) 0.1105(9) 0.074(5) Uani 0.43 1 d PDU C 2
H18A H -0.1361 0.2460 0.0913 0.111 Uiso 0.43 1 calc PR C 2
H18B H -0.1613 0.3194 0.0800 0.111 Uiso 0.43 1 calc PR C 2
H18C H -0.1720 0.2748 0.1296 0.111 Uiso 0.43 1 calc PR C 2
C19A C -0.0869(3) 0.2324(3) 0.2376(3) 0.0348(17) Uani 0.43 1 d PDU C 2
H19A H -0.1226 0.2093 0.2086 0.042 Uiso 0.43 1 calc PR C 2
H19B H -0.0611 0.1994 0.2662 0.042 Uiso 0.43 1 calc PR C 2
C20A C -0.1080(9) 0.2808(6) 0.2722(7) 0.054(4) Uani 0.43 1 d PDU C 2
H20A H -0.0729 0.3015 0.3034 0.081 Uiso 0.43 1 calc PR C 2
H20B H -0.1320 0.2581 0.2911 0.081 Uiso 0.43 1 calc PR C 2
H20C H -0.1329 0.3143 0.2446 0.081 Uiso 0.43 1 calc PR C 2

loop_
_atom_site_aniso_label
_atom_site_aniso_U_11
_atom_site_aniso_U_22
_atom_site_aniso_U_33
_atom_site_aniso_U_23
_atom_site_aniso_U_13
_atom_site_aniso_U_12
Cl1 0.0319(4) 0.0315(4) 0.0286(4) -0.0004(3) 0.0120(3) 0.0020(3)
O1 0.0357(12) 0.0335(12) 0.0230(11) -0.0002(9) 0.0082(10) 0.0049(10)
O2 0.0634(17) 0.0443(15) 0.0305(14) 0.0063(11) 0.0030(13) 0.0213(13)
O3 0.092(2) 0.0455(16) 0.0244(14) -0.0046(11) -0.0040(14) 0.0233(15)
O4 0.0376(13) 0.0348(13) 0.0258(12) -0.0014(10) 0.0069(10) 0.0085(11)
N1 0.0254(13) 0.0347(15) 0.0290(14) -0.0006(11) 0.0127(12) 0.0025(12)
N2 0.0295(14) 0.0302(14) 0.0211(13) -0.0046(11) 0.0099(11) -0.0020(12)
N3 0.0255(13) 0.0254(13) 0.0259(14) -0.0005(11) 0.0099(11) -0.0045(11)
N4 0.0245(13) 0.0291(14) 0.0240(13) 0.0050(11) 0.0078(11) 0.0048(11)
N5 0.0269(13) 0.0252(13) 0.0255(14) 0.0000(11) 0.0103(11) 0.0029(11)
N6 0.0293(14) 0.0264(13) 0.0222(13) -0.0009(10) 0.0097(11) 0.0001(11)
C1 0.0232(16) 0.0314(17) 0.0311(17) 0.0000(14) 0.0084(14) -0.0007(14)
C2 0.0222(16) 0.0377(19) 0.041(2) -0.0008(15) 0.0126(15) 0.0050(14)
C3 0.0289(17) 0.043(2) 0.039(2) -0.0094(16) 0.0163(16) -0.0023(16)
C4 0.0275(16) 0.0353(18) 0.0310(18) -0.0076(14) 0.0148(14) -0.0090(14)
C5 0.0369(18) 0.0399(19) 0.0283(17) -0.0009(14) 0.0185(15) -0.0055(15)
C6 0.0323(17) 0.0338(18) 0.0274(17) 0.0020(14) 0.0158(15) 0.0008(14)
C7 0.042(2) 0.047(2) 0.0264(18) -0.0063(15) 0.0180(16) 0.0011(17)
C8 0.0380(19) 0.0402(19) 0.0248(17) -0.0086(14) 0.0113(15) -0.0035(16)
C9 0.0301(17) 0.0263(16) 0.0250(16) -0.0018(13) 0.0094(14) -0.0005(14)
C10 0.0293(16) 0.0295(17) 0.0232(16) -0.0034(13) 0.0055(14) -0.0006(14)
C11 0.0229(15) 0.0279(16) 0.0251(16) -0.0021(13) 0.0061(13) 0.0009(13)
C12 0.0295(17) 0.0295(17) 0.0366(19) -0.0044(14) 0.0102(15) -0.0069(14)
C13 0.0266(16) 0.0294(17) 0.0360(18) 0.0049(14) 0.0127(15) -0.0018(14)
C14 0.0227(15) 0.0260(16) 0.0284(16) 0.0034(13) 0.0106(13) 0.0003(13)
C15 0.0234(15) 0.0299(17) 0.0287(17) 0.0031(13) 0.0122(14) 0.0016(13)
C16 0.0291(16) 0.0278(16) 0.0244(16) 0.0034(13) 0.0131(14) -0.0001(14)
C17 0.0334(17) 0.0288(17) 0.0259(16) 0.0027(13) 0.0112(14) -0.0001(14)
C18 0.0321(17) 0.0314(17) 0.0258(17) 0.0058(13) 0.0079(14) 0.0112(14)
C19 0.0235(15) 0.0299(17) 0.0255(16) 0.0011(13) 0.0073(13) 0.0067(13)
C20 0.0216(15) 0.0335(18) 0.0294(17) -0.0013(14) 0.0066(14) 0.0034(14)
C21 0.049(2) 0.038(2) 0.039(2) 0.0031(16) 0.0220(18) -0.0070(17)
C22 0.045(2) 0.067(3) 0.045(2) -0.0005(19) 0.0313(19) -0.008(2)
C23 0.0334(18) 0.041(2) 0.0285(18) -0.0056(15) 0.0050(15) -0.0050(16)
C24 0.0358(19) 0.040(2) 0.041(2) 0.0082(16) 0.0216(17) 0.0009(16)
C25 0.0315(17) 0.0364(19) 0.0325(18) 0.0010(14) 0.0164(15) 0.0037(15)
C26 0.0258(17) 0.040(2) 0.039(2) 0.0019(15) 0.0074(15) 0.0076(15)
C27 0.0287(16) 0.0366(18) 0.0232(16) 0.0029(13) 0.0077(14) 0.0041(14)
C28 0.044(2) 0.0358(19) 0.0271(17) 0.0012(14) 0.0147(16) 0.0056(16)
C29 0.0360(18) 0.0379(19) 0.0243(17) 0.0019(14) 0.0088(15) 0.0029(15)
C30 0.0340(18) 0.0282(17) 0.0308(18) 0.0037(14) 0.0112(15) 0.0010(15)
C31 0.0276(16) 0.0273(17) 0.0295(17) 0.0056(13) 0.0093(14) 0.0014(14)
C32 0.0299(17) 0.0264(17) 0.0335(18) 0.0024(14) 0.0113(15) 0.0003(14)
C33 0.0273(16) 0.0274(16) 0.0321(17) -0.0001(13) 0.0135(14) -0.0010(14)
C34 0.0240(15) 0.0286(16) 0.0259(16) 0.0003(13) 0.0120(13) -0.0015(13)
C35 0.0240(15) 0.0257(16) 0.0277(17) 0.0008(13) 0.0095(14) -0.0002(13)
C36 0.0348(18) 0.0277(17) 0.0283(17) -0.0020(13) 0.0161(15) -0.0008(14)
C37 0.0369(18) 0.0311(17) 0.0261(17) 0.0000(13) 0.0144(15) -0.0024(15)
C38 0.0322(17) 0.0279(17) 0.0250(16) 0.0007(13) 0.0113(14) 0.0003(14)
C39 0.0407(19) 0.0336(18) 0.0241(17) -0.0006(14) 0.0118(15) 0.0023(15)
C40 0.048(2) 0.0344(19) 0.0232(17) 0.0035(14) 0.0106(16) 0.0107(16)
C41 0.0377(19) 0.039(2) 0.0319(19) -0.0038(15) 0.0058(16) 0.0052(16)
C42 0.0266(16) 0.0334(18) 0.0304(17) -0.0023(14) 0.0062(14) 0.0000(14)
C43 0.0379(19) 0.0339(19) 0.0361(19) 0.0034(15) 0.0149(16) 0.0093(15)
C44 0.043(2) 0.045(2) 0.046(2) 0.0132(17) 0.0207(18) 0.0102(18)
C45 0.0292(17) 0.0310(17) 0.0361(18) 0.0029(14) 0.0180(15) 0.0031(14)
C46 0.047(2) 0.040(2) 0.040(2) 0.0064(16) 0.0215(18) 0.0135(17)
C47 0.076(3) 0.044(2) 0.051(2) 0.0083(18) 0.037(2) 0.026(2)
C48 0.087(3) 0.046(2) 0.045(2) 0.0023(18) 0.037(2) 0.026(2)
C49 0.065(3) 0.040(2) 0.038(2) 0.0024(16) 0.026(2) 0.0161(19)
C50 0.0370(18) 0.0288(17) 0.0329(18) -0.0015(14) 0.0197(16) 0.0023(15)
C51 0.050(2) 0.042(2) 0.0285(18) -0.0071(15) 0.0145(17) 0.0059(17)
C52 0.079(3) 0.065(3) 0.040(2) -0.005(2) 0.033(2) 0.004(2)
N13 0.0345(15) 0.0242(14) 0.0392(16) 0.0011(12) 0.0137(13) -0.0048(12)
C53 0.039(2) 0.0334(19) 0.047(2) -0.0048(16) 0.0196(18) -0.0131(16)
C54 0.041(2) 0.048(2) 0.055(2) -0.0013(19) 0.012(2) -0.0138(18)
C55 0.0392(19) 0.0254(17) 0.043(2) 0.0005(15) 0.0154(17) -0.0070(15)
C56 0.053(2) 0.044(2) 0.054(2) 0.0000(18) 0.029(2) -0.0067(19)
C57 0.0329(18) 0.0313(18) 0.042(2) 0.0011(15) 0.0152(16) -0.0064(15)
C58 0.054(2) 0.040(2) 0.068(3) -0.0048(19) 0.035(2) -0.0045(19)
C59 0.052(2) 0.0321(19) 0.053(2) 0.0100(17) 0.020(2) 0.0012(17)
C60 0.053(2) 0.047(2) 0.056(3) 0.013(2) 0.005(2) 0.002(2)
Cl2 0.0312(4) 0.0263(4) 0.0276(4) -0.0009(3) 0.0124(3) -0.0006(3)
O7 0.0550(16) 0.0601(17) 0.0323(14) 0.0121(12) 0.0232(13) 0.0189(13)
O8 0.0347(12) 0.0363(13) 0.0262(12) 0.0051(10) 0.0114(10) 0.0097(10)
N7 0.0230(13) 0.0273(14) 0.0282(14) -0.0001(11) 0.0073(11) -0.0038(11)
N8 0.0298(14) 0.0342(15) 0.0241(14) -0.0054(11) 0.0103(12) -0.0011(12)
N9 0.0236(13) 0.0388(16) 0.0270(14) 0.0001(12) 0.0108(12) 0.0028(12)
N10 0.0249(13) 0.0287(14) 0.0230(13) 0.0052(11) 0.0065(11) 0.0027(11)
N11 0.0387(16) 0.0387(16) 0.0289(15) 0.0081(12) 0.0101(13) -0.0052(13)
N12 0.0291(14) 0.0274(14) 0.0240(13) -0.0007(11) 0.0094(12) 0.0016(11)
C61 0.0224(15) 0.0282(16) 0.0298(17) 0.0014(13) 0.0105(14) 0.0005(13)
C62 0.0250(16) 0.0322(18) 0.043(2) 0.0030(15) 0.0176(15) -0.0029(14)
C63 0.0241(16) 0.0347(18) 0.0392(19) -0.0078(15) 0.0101(15) -0.0065(14)
C64 0.0245(16) 0.0303(17) 0.0292(17) -0.0041(13) 0.0076(14) 0.0007(13)
C65 0.0280(17) 0.0379(19) 0.0245(16) -0.0048(14) 0.0072(14) -0.0012(15)
C66 0.0306(17) 0.0299(17) 0.0249(16) -0.0026(13) 0.0088(14) -0.0038(14)
C67 0.0361(19) 0.041(2) 0.0260(17) -0.0064(15) 0.0068(15) -0.0049(16)
C68 0.0388(19) 0.042(2) 0.0313(18) -0.0066(15) 0.0187(16) -0.0010(16)
C69 0.0311(17) 0.0357(18) 0.0250(16) 0.0040(14) 0.0123(14) -0.0002(15)
C70 0.0308(17) 0.048(2) 0.0307(18) -0.0012(15) 0.0152(15) -0.0061(16)
C71 0.0279(17) 0.043(2) 0.0302(18) -0.0039(15) 0.0133(15) -0.0056(15)
C72 0.0323(18) 0.050(2) 0.038(2) -0.0073(16) 0.0176(16) 0.0040(17)
C73 0.0236(16) 0.043(2) 0.0354(19) -0.0011(15) 0.0084(15) 0.0033(15)
C74 0.0231(15) 0.0311(17) 0.0274(17) -0.0026(13) 0.0066(14) -0.0014(14)
C75 0.0219(15) 0.0297(17) 0.0265(16) -0.0013(13) 0.0057(13) -0.0007(13)
C76 0.0229(15) 0.0281(16) 0.0265(16) 0.0009(13) 0.0041(13) 0.0025(13)
C77 0.0313(18) 0.0337(18) 0.0329(18) 0.0046(14) 0.0075(15) 0.0043(15)
C78 0.0355(19) 0.0352(19) 0.038(2) 0.0112(15) 0.0139(16) -0.0018(15)
C79 0.0275(16) 0.0316(17) 0.0283(17) 0.0013(14) 0.0114(14) -0.0026(14)
C80 0.0258(16) 0.0308(17) 0.0318(18) 0.0016(14) 0.0131(14) 0.0003(14)
C81 0.0354(19) 0.044(2) 0.039(2) 0.0065(16) 0.0192(16) -0.0013(16)
C82 0.0328(18) 0.0361(19) 0.0345(19) -0.0023(15) 0.0147(15) -0.0019(15)
C83 0.0312(18) 0.059(2) 0.0280(18) -0.0058(16) 0.0040(15) -0.0082(17)
C84 0.040(2) 0.074(3) 0.038(2) -0.0006(19) 0.0205(18) -0.006(2)
C85 0.043(2) 0.041(2) 0.043(2) 0.0023(17) 0.0148(18) -0.0140(17)
C86 0.0230(16) 0.0391(19) 0.0333(19) 0.0008(15) 0.0010(14) 0.0024(15)
C87 0.040(2) 0.045(2) 0.0305(19) -0.0001(16) 0.0089(16) 0.0073(17)
C88 0.048(4) 0.042(3) 0.024(3) 0.008(3) 0.004(3) 0.011(3)
C89 0.050(3) 0.043(3) 0.022(3) 0.002(2) 0.010(3) 0.009(3)
C90 0.049(4) 0.037(4) 0.039(4) 0.007(3) 0.014(3) 0.013(3)
O5 0.043(3) 0.040(3) 0.027(2) 0.001(2) 0.009(2) 0.011(3)
O6 0.086(5) 0.067(5) 0.030(3) 0.014(3) 0.011(3) 0.040(3)
C88A 0.053(5) 0.040(4) 0.022(3) 0.003(3) -0.003(3) 0.013(4)
C89A 0.046(3) 0.046(3) 0.026(3) 0.003(3) 0.016(3) 0.005(3)
C90A 0.045(4) 0.033(4) 0.029(3) 0.010(3) 0.009(3) 0.006(4)
O5A 0.041(3) 0.037(3) 0.031(3) 0.004(2) 0.013(2) 0.004(3)
O6A 0.057(4) 0.066(5) 0.033(3) 0.018(3) 0.014(3) 0.025(3)
C91 0.048(2) 0.057(3) 0.029(2) 0.0173(18) 0.0035(18) -0.015(2)
C92 0.037(2) 0.052(2) 0.052(2) 0.026(2) 0.0062(19) -0.0099(19)
C93 0.0286(18) 0.039(2) 0.045(2) 0.0169(17) 0.0082(16) -0.0034(16)
C94 0.0233(16) 0.0337(18) 0.0292(17) 0.0053(14) 0.0079(14) -0.0057(14)
C95 0.0215(15) 0.0233(16) 0.0340(18) 0.0027(13) 0.0100(14) -0.0015(13)
C96 0.0246(16) 0.0271(17) 0.0371(19) -0.0028(14) 0.0088(15) -0.0042(13)
C97 0.0298(17) 0.0289(17) 0.0309(18) -0.0053(14) 0.0119(15) -0.0023(14)
C98 0.0314(17) 0.0287(17) 0.0268(17) -0.0027(13) 0.0123(14) -0.0022(14)
C99 0.0344(18) 0.0338(18) 0.0264(17) -0.0019(14) 0.0118(15) 0.0012(15)
C100 0.0387(19) 0.0315(18) 0.0251(17) 0.0063(13) 0.0098(15) 0.0108(15)
C101 0.0332(18) 0.0359(19) 0.0283(18) -0.0018(14) 0.0060(15) 0.0022(15)
C102 0.0253(16) 0.0329(17) 0.0243(16) -0.0006(13) 0.0069(14) 0.0005(14)
C103 0.049(3) 0.084(3) 0.058(3) 0.044(2) 0.003(2) 0.000(2)
C104 0.046(3) 0.101(4) 0.075(3) 0.040(3) -0.006(2) 0.005(3)
C105 0.0272(18) 0.0339(19) 0.057(2) 0.0067(17) 0.0132(17) -0.0041(15)
C106 0.039(2) 0.035(2) 0.082(3) 0.017(2) 0.011(2) 0.0054(18)
C107 0.042(2) 0.031(2) 0.120(4) 0.003(2) 0.022(3) 0.0145(19)
C108 0.050(3) 0.045(2) 0.088(4) -0.008(2) 0.022(3) 0.013(2)
C109 0.044(2) 0.037(2) 0.063(3) -0.0059(19) 0.019(2) 0.0073(18)
C110 0.0258(17) 0.0301(18) 0.054(2) -0.0018(16) 0.0128(17) -0.0037(14)
C111 0.046(2) 0.040(2) 0.038(2) -0.0056(16) 0.0172(17) 0.0050(17)
C112 0.064(3) 0.070(3) 0.051(3) -0.027(2) 0.018(2) -0.008(2)
N14 0.0348(16) 0.0302(15) 0.0461(18) -0.0032(13) 0.0169(14) -0.0090(13)
C113 0.037(3) 0.033(3) 0.046(3) 0.007(2) 0.014(3) -0.001(2)
C114 0.047(5) 0.044(6) 0.055(6) 0.000(5) 0.009(4) -0.009(4)
C115 0.053(4) 0.044(3) 0.047(3) 0.000(3) 0.025(3) -0.014(3)
C116 0.069(6) 0.056(7) 0.065(7) -0.007(5) 0.039(5) -0.008(5)
C117 0.041(3) 0.038(3) 0.038(3) -0.004(3) 0.013(3) -0.015(3)
C118 0.066(5) 0.039(6) 0.051(5) 0.010(5) -0.003(4) -0.006(5)
C119 0.036(3) 0.030(3) 0.049(3) -0.002(3) 0.016(3) 0.000(3)
C120 0.058(5) 0.052(6) 0.065(6) -0.001(5) 0.038(5) 0.010(5)
C13A 0.038(4) 0.028(3) 0.038(4) -0.001(3) 0.007(3) -0.012(3)
C14A 0.042(6) 0.050(8) 0.051(7) -0.006(6) 0.014(5) -0.009(5)
C15A 0.041(4) 0.031(4) 0.045(4) 0.000(3) 0.018(3) -0.003(3)
C16A 0.051(6) 0.047(7) 0.055(7) 0.007(5) 0.027(6) -0.002(5)
C17A 0.051(4) 0.039(4) 0.053(4) 0.007(3) 0.012(4) -0.002(3)
C18A 0.070(8) 0.052(9) 0.067(7) 0.017(8) -0.010(6) -0.008(7)
C19A 0.034(4) 0.032(4) 0.038(4) 0.004(3) 0.014(3) -0.004(3)
C20A 0.051(6) 0.050(8) 0.062(7) 0.009(6) 0.022(5) 0.012(6)

loop_
_atom_type_symbol
_atom_type_description
_atom_type_scat_dispersion_real
_atom_type_scat_dispersion_imag
_atom_type_scat_source
C C 0.0033 0.0016 'International Tables Vol C Tables 4.2.6.8 and 6.1.1.4'
H H 0.0000 0.0000 'International Tables Vol C Tables 4.2.6.8 and 6.1.1.4'
N N 0.0061 0.0033 'International Tables Vol C Tables 4.2.6.8 and 6.1.1.4'
O O 0.0106 0.0060 'International Tables Vol C Tables 4.2.6.8 and 6.1.1.4'
Cl Cl 0.1484 0.1585 'International Tables Vol C Tables 4.2.6.8 and 6.1.1.4'

loop_
_geom_angle_atom_site_label_1
_geom_angle_atom_site_label_2
_geom_angle_atom_site_label_3
_geom_angle
C30 O1 C29 114.4(2)
C39 O4 C40 115.9(2)
C1 N1 C4 110.3(3)
C1 N1 H1 124.8
C4 N1 H1 124.8
C6 N2 C9 110.6(2)
C6 N2 H2 124.7
C9 N2 H2 124.7
C14 N3 C11 110.2(2)
C14 N3 H3 124.9
C11 N3 H3 124.9
C19 N4 C16 110.5(2)
C19 N4 H4 124.8
C16 N4 H4 124.8
C34 N5 C31 108.1(2)
C34 N5 H5A 126.0
C31 N5 H5A 126.0
C35 N6 C38 108.0(2)
C35 N6 H6A 126.0
C38 N6 H6A 126.0
C2 C1 N1 106.3(3)
C2 C1 C20 131.1(3)
N1 C1 C20 122.5(3)
C1 C2 C3 108.5(3)
C1 C2 H2A 125.7
C3 C2 H2A 125.7
C4 C3 C2 108.0(3)
C4 C3 H3A 126.0
C2 C3 H3A 126.0
C3 C4 N1 106.8(3)
C3 C4 C5 130.9(3)
N1 C4 C5 122.3(3)
C4 C5 C6 110.9(3)
C4 C5 C22 108.5(3)
C6 C5 C22 108.7(3)
C4 C5 C21 110.1(3)
C6 C5 C21 110.6(3)
C22 C5 C21 107.9(3)
C7 C6 N2 106.6(3)
C7 C6 C5 130.9(3)
N2 C6 C5 122.5(3)
C6 C7 C8 108.2(3)
C6 C7 H7 125.9
C8 C7 H7 125.9
C9 C8 C7 108.1(3)
C9 C8 H8 125.9
C7 C8 H8 125.9
C8 C9 N2 106.4(3)
C8 C9 C10 130.4(3)
N2 C9 C10 122.7(3)
C9 C10 C11 114.2(2)
C9 C10 C23 108.9(3)
C11 C10 C23 107.8(3)
C9 C10 C27 108.6(3)
C11 C10 C27 108.5(2)
C23 C10 C27 108.7(3)
C12 C11 N3 106.6(3)
C12 C11 C10 129.9(3)
N3 C11 C10 123.4(3)
C11 C12 C13 108.0(3)
C11 C12 H12 126.0
C13 C12 H12 126.0
C14 C13 C12 108.5(3)
C14 C13 H13 125.8
C12 C13 H13 125.8
C13 C14 N3 106.8(3)
C13 C14 C15 130.2(3)
N3 C14 C15 123.0(3)
C14 C15 C16 110.5(2)
C14 C15 C24 108.6(3)
C16 C15 C24 108.2(2)
C14 C15 C25 111.0(2)
C16 C15 C25 110.1(2)
C24 C15 C25 108.3(2)
C17 C16 N4 106.7(3)
C17 C16 C15 130.5(3)
N4 C16 C15 122.7(3)
C16 C17 C18 107.9(3)
C16 C17 H17 126.0
C18 C17 H17 126.0
C19 C18 C17 108.4(3)
C19 C18 H18 125.8
C17 C18 H18 125.8
C18 C19 N4 106.5(3)
C18 C19 C20 130.4(3)
N4 C19 C20 122.8(3)
C19 C20 C1 111.8(2)
C19 C20 C26 108.6(3)
C1 C20 C26 106.9(2)
C19 C20 C42 111.2(2)
C1 C20 C42 109.0(3)
C26 C20 C42 109.3(3)
C5 C21 H21A 109.5
C5 C21 H21B 109.5
H21A C21 H21B 109.5
C5 C21 H21C 109.5
H21A C21 H21C 109.5
H21B C21 H21C 109.5
C5 C22 H22A 109.5
C5 C22 H22B 109.5
H22A C22 H22B 109.5
C5 C22 H22C 109.5
H22A C22 H22C 109.5
H22B C22 H22C 109.5
C10 C23 H23A 109.5
C10 C23 H23B 109.5
H23A C23 H23B 109.5
C10 C23 H23C 109.5
H23A C23 H23C 109.5
H23B C23 H23C 109.5
C15 C24 H24A 109.5
C15 C24 H24B 109.5
H24A C24 H24B 109.5
C15 C24 H24C 109.5
H24A C24 H24C 109.5
H24B C24 H24C 109.5
C15 C25 H25A 109.5
C15 C25 H25B 109.5
H25A C25 H25B 109.5
C15 C25 H25C 109.5
H25A C25 H25C 109.5
H25B C25 H25C 109.5
C20 C26 H26A 109.5
C20 C26 H26B 109.5
H26A C26 H26B 109.5
C20 C26 H26C 109.5
H26A C26 H26C 109.5
H26B C26 H26C 109.5
C28 C27 C10 115.7(3)
C28 C27 H27A 108.4
C10 C27 H27A 108.4
C28 C27 H27B 108.4
C10 C27 H27B 108.4
H27A C27 H27B 107.4
C29 C28 C27 112.6(3)
C29 C28 H28A 109.1
C27 C28 H28A 109.1
C29 C28 H28B 109.1
C27 C28 H28B 109.1
H28A C28 H28B 107.8
O1 C29 C28 108.0(2)
O1 C29 H29A 110.1
C28 C29 H29A 110.1
O1 C29 H29B 110.1
C28 C29 H29B 110.1
H29A C29 H29B 108.4
O2 C30 O1 122.3(3)
O2 C30 C31 125.1(3)
O1 C30 C31 112.5(3)
N5 C31 C32 109.5(3)
N5 C31 C30 121.0(3)
C32 C31 C30 129.2(3)
C31 C32 C33 106.2(3)
C31 C32 C43 125.1(3)
C33 C32 C43 128.7(3)
C34 C33 C32 106.6(3)
C34 C33 C45 120.3(3)
C32 C33 C45 133.1(3)
N5 C34 C33 109.6(3)
N5 C34 C35 129.8(3)
C33 C34 C35 120.6(3)
N6 C35 C36 109.5(3)
N6 C35 C34 129.5(3)
C36 C35 C34 121.1(3)
C35 C36 C37 106.3(3)
C35 C36 C50 119.8(3)
C37 C36 C50 133.9(3)
C38 C37 C36 106.9(3)
C38 C37 C51 124.0(3)
C36 C37 C51 129.1(3)
C37 C38 N6 109.4(3)
C37 C38 C39 128.7(3)
N6 C38 C39 121.8(3)
O3 C39 O4 123.5(3)
O3 C39 C38 124.2(3)
O4 C39 C38 112.3(3)
O4 C40 C41 109.9(3)
O4 C40 H40A 109.7
C41 C40 H40A 109.7
O4 C40 H40B 109.7
C41 C40 H40B 109.7
H40A C40 H40B 108.2
C40 C41 C42 116.1(3)
C40 C41 H41A 108.3
C42 C41 H41A 108.3
C40 C41 H41B 108.3
C42 C41 H41B 108.3
H41A C41 H41B 107.4
C41 C42 C20 116.7(3)
C41 C42 H42A 108.1
C20 C42 H42A 108.1
C41 C42 H42B 108.1
C20 C42 H42B 108.1
H42A C42 H42B 107.3
C32 C43 C44 113.0(3)
C32 C43 H43A 109.0
C44 C43 H43A 109.0
C32 C43 H43B 109.0
C44 C43 H43B 109.0
H43A C43 H43B 107.8
C43 C44 H44A 109.5
C43 C44 H44B 109.5
H44A C44 H44B 109.5
C43 C44 H44C 109.5
H44A C44 H44C 109.5
H44B C44 H44C 109.5
C46 C45 C50 118.0(3)
C46 C45 C33 122.9(3)
C50 C45 C33 119.1(3)
C47 C46 C45 122.3(3)
C47 C46 H46 118.8
C45 C46 H46 118.8
C48 C47 C46 119.1(3)
C48 C47 H47 120.4
C46 C47 H47 120.4
C47 C48 C49 120.6(3)
C47 C48 H48 119.7
C49 C48 H48 119.7
C48 C49 C50 122.0(3)
C48 C49 H49 119.0
C50 C49 H49 119.0
C49 C50 C45 117.9(3)
C49 C50 C36 123.0(3)
C45 C50 C36 119.1(3)
C37 C51 C52 111.6(3)
C37 C51 H51A 109.3
C52 C51 H51A 109.3
C37 C51 H51B 109.3
C52 C51 H51B 109.3
H51A C51 H51B 108.0
C51 C52 H52A 109.5
C51 C52 H52B 109.5
H52A C52 H52B 109.5
C51 C52 H52C 109.5
H52A C52 H52C 109.5
H52B C52 H52C 109.5
C57 N13 C53 111.2(2)
C57 N13 C59 111.2(3)
C53 N13 C59 105.7(2)
C57 N13 C55 106.3(2)
C53 N13 C55 111.5(2)
C59 N13 C55 111.1(3)
C54 C53 N13 115.7(3)
C54 C53 H53A 108.4
N13 C53 H53A 108.4
C54 C53 H53B 108.4
N13 C53 H53B 108.4
H53A C53 H53B 107.4
C53 C54 H54A 109.5
C53 C54 H54B 109.5
H54A C54 H54B 109.5
C53 C54 H54C 109.5
H54A C54 H54C 109.5
H54B C54 H54C 109.5
C56 C55 N13 114.9(3)
C56 C55 H55A 108.5
N13 C55 H55A 108.5
C56 C55 H55B 108.5
N13 C55 H55B 108.5
H55A C55 H55B 107.5
C55 C56 H56A 109.5
C55 C56 H56B 109.5
H56A C56 H56B 109.5
C55 C56 H56C 109.5
H56A C56 H56C 109.5
H56B C56 H56C 109.5
C58 C57 N13 115.0(3)
C58 C57 H57A 108.5
N13 C57 H57A 108.5
C58 C57 H57B 108.5
N13 C57 H57B 108.5
H57A C57 H57B 107.5
C57 C58 H58A 109.5
C57 C58 H58B 109.5
H58A C58 H58B 109.5
C57 C58 H58C 109.5
H58A C58 H58C 109.5
H58B C58 H58C 109.5
C60 C59 N13 115.3(3)
C60 C59 H59A 108.5
N13 C59 H59A 108.5
C60 C59 H59B 108.5
N13 C59 H59B 108.5
H59A C59 H59B 107.5
C59 C60 H60A 109.5
C59 C60 H60B 109.5
H60A C60 H60B 109.5
C59 C60 H60C 109.5
H60A C60 H60C 109.5
H60B C60 H60C 109.5
C99 O8 C100 116.1(2)
C64 N7 C61 110.2(2)
C64 N7 H7A 124.9
C61 N7 H7A 124.9
C66 N8 C69 110.7(2)
C66 N8 H8A 124.7
C69 N8 H8A 124.7
C71 N9 C74 110.3(3)
C71 N9 H9 124.9
C74 N9 H9 124.9
C79 N10 C76 110.4(2)
C79 N10 H10 124.8
C76 N10 H10 124.8
C94 N11 C91 108.4(3)
C94 N11 H11W 125.8
C91 N11 H11W 125.8
C95 N12 C98 108.4(3)
C95 N12 H12D 125.8
C98 N12 H12D 125.8
C62 C61 N7 106.6(3)
C62 C61 C80 130.2(3)
N7 C61 C80 123.1(3)
C61 C62 C63 108.0(3)
C61 C62 H62 126.0
C63 C62 H62 126.0
C64 C63 C62 108.6(3)
C64 C63 H63 125.7
C62 C63 H63 125.7
C63 C64 N7 106.6(3)
C63 C64 C65 130.6(3)
N7 C64 C65 122.7(3)
C64 C65 C66 112.7(3)
C64 C65 C83 107.0(3)
C66 C65 C83 108.4(3)
C64 C65 C87 109.6(3)
C66 C65 C87 109.6(3)
C83 C65 C87 109.5(3)
C67 C66 N8 106.6(3)
C67 C66 C65 130.2(3)
N8 C66 C65 122.9(3)
C66 C67 C68 108.1(3)
C66 C67 H67 125.9
C68 C67 H67 125.9
C69 C68 C67 108.3(3)
C69 C68 H68 125.8
C67 C68 H68 125.8
C68 C69 N8 106.3(3)
C68 C69 C70 130.9(3)
N8 C69 C70 122.8(3)
C71 C70 C69 111.1(3)
C71 C70 C84 108.0(3)
C69 C70 C84 108.4(3)
C71 C70 C85 111.2(3)
C69 C70 C85 109.6(3)
C84 C70 C85 108.5(3)
C72 C71 N9 106.9(3)
C72 C71 C70 130.6(3)
N9 C71 C70 122.6(3)
C71 C72 C73 108.3(3)
C71 C72 H72 125.8
C73 C72 H72 125.8
C74 C73 C72 108.1(3)
C74 C73 H73 125.9
C72 C73 H73 125.9
C73 C74 N9 106.4(3)
C73 C74 C75 130.3(3)
N9 C74 C75 123.2(3)
C76 C75 C74 112.1(2)
C76 C75 C86 108.3(3)
C74 C75 C86 107.1(3)
C76 C75 C102 111.0(2)
C74 C75 C102 108.8(2)
C86 C75 C102 109.4(2)
C77 C76 N10 106.4(3)
C77 C76 C75 130.9(3)
N10 C76 C75 122.6(3)
C76 C77 C78 108.6(3)
C76 C77 H77 125.7
C78 C77 H77 125.7
C79 C78 C77 107.9(3)
C79 C78 H78 126.1
C77 C78 H78 126.1
N10 C79 C78 106.7(3)
N10 C79 C80 123.2(3)
C78 C79 C80 130.0(3)
C61 C80 C79 112.8(3)
C61 C80 C81 107.8(3)
C79 C80 C81 108.2(3)
C61 C80 C82 110.0(3)
C79 C80 C82 109.4(3)
C81 C80 C82 108.6(3)
C80 C81 H81A 109.5
C80 C81 H81B 109.5
H81A C81 H81B 109.5
C80 C81 H81C 109.5
H81A C81 H81C 109.5
H81B C81 H81C 109.5
C80 C82 H82A 109.5
C80 C82 H82B 109.5
H82A C82 H82B 109.5
C80 C82 H82C 109.5
H82A C82 H82C 109.5
H82B C82 H82C 109.5
C65 C83 H83A 109.5
C65 C83 H83B 109.5
H83A C83 H83B 109.5
C65 C83 H83C 109.5
H83A C83 H83C 109.5
H83B C83 H83C 109.5
C70 C84 H84A 109.5
C70 C84 H84B 109.5
H84A C84 H84B 109.5
C70 C84 H84C 109.5
H84A C84 H84C 109.5
H84B C84 H84C 109.5
C70 C85 H85A 109.5
C70 C85 H85B 109.5
H85A C85 H85B 109.5
C70 C85 H85C 109.5
H85A C85 H85C 109.5
H85B C85 H85C 109.5
C75 C86 H86A 109.5
C75 C86 H86B 109.5
H86A C86 H86B 109.5
C75 C86 H86C 109.5
H86A C86 H86C 109.5
H86B C86 H86C 109.5
C88A C87 C65 120.8(4)
C65 C87 C88 110.7(4)
C88A C87 H87C 107.1
C65 C87 H87C 107.1
C88A C87 H87D 107.1
C65 C87 H87A 109.6
C88 C87 H87A 109.7
C88A C87 H87B 117.6
C65 C87 H87B 109.3
C88 C87 H87B 109.3
H87A C87 H87B 108.2
C89 C88 C87 112.7(5)
C89 C88 H88A 109.1
C87 C88 H88A 109.1
C89 C88 H88B 109.1
C87 C88 H88B 109.1
H88A C88 H88B 107.8
O5 C89 C88 106.0(5)
O5 C89 H89A 110.5
C88 C89 H89A 110.5
O5 C89 H89B 110.5
C88 C89 H89B 110.5
H89A C89 H89B 108.7
O6 C90 C91 132.4(8)
O6 C90 O5 121.9(7)
C91 C90 O5 105.6(6)
C90 O5 C89 115.6(5)
C89A C88A C87 111.1(5)
C89A C88A H88C 109.4
C87 C88A H88C 109.4
C89A C88A H88D 109.4
C87 C88A H88D 109.4
H88C C88A H88D 108.0
O5A C89A C88A 110.0(6)
O5A C89A H89C 109.7
C88A C89A H89C 109.7
O5A C89A H89D 109.7
C88A C89A H89D 109.7
H89C C89A H89D 108.2
O6A C90A O5A 123.9(8)
O6A C90A C91 120.9(8)
O5A C90A C91 115.2(5)
C90A O5A C89A 118.0(6)
C90 C91 C92 120.3(5)
C90 C91 N11 129.6(5)
C92 C91 N11 109.4(3)
N11 C91 C90A 110.4(4)
C91 C92 C93 106.8(3)
C91 C92 C103 124.0(4)
C93 C92 C103 129.3(4)
C94 C93 C92 105.9(3)
C94 C93 C105 119.3(3)
C92 C93 C105 134.8(3)
N11 C94 C95 129.4(3)
N11 C94 C93 109.5(3)
C95 C94 C93 121.1(3)
N12 C95 C94 129.6(3)
N12 C95 C96 109.2(3)
C94 C95 C96 121.1(3)
C95 C96 C97 106.2(3)
C95 C96 C110 119.5(3)
C97 C96 C110 134.2(3)
C98 C97 C96 106.5(3)
C98 C97 C111 124.1(3)
C96 C97 C111 129.4(3)
N12 C98 C97 109.7(3)
N12 C98 C99 120.1(3)
C97 C98 C99 130.2(3)
O7 C99 O8 123.0(3)
O7 C99 C98 125.1(3)
O8 C99 C98 111.9(3)
O8 C100 C101 108.7(2)
O8 C100 H10A 110.0
C101 C100 H10A 110.0
O8 C100 H10B 110.0
C101 C100 H10B 110.0
H10A C100 H10B 108.3
C100 C101 C102 117.5(3)
C100 C101 H10C 107.9
C102 C101 H10C 107.9
C100 C101 H10D 107.9
C102 C101 H10D 107.9
H10C C101 H10D 107.2
C101 C102 C75 117.1(3)
C101 C102 H10E 108.0
C75 C102 H10E 108.0
C101 C102 H10F 108.0
C75 C102 H10F 108.0
H10E C102 H10F 107.3
C92 C103 C104 111.4(3)
C92 C103 H10G 109.3
C104 C103 H10G 109.3
C92 C103 H10H 109.3
C104 C103 H10H 109.3
H10G C103 H10H 108.0
C103 C104 H10I 109.5
C103 C104 H10J 109.5
H10I C104 H10J 109.5
C103 C104 H10K 109.5
H10I C104 H10K 109.5
H10J C104 H10K 109.5
C110 C105 C106 117.6(4)
C110 C105 C93 119.6(3)
C106 C105 C93 122.7(4)
C107 C106 C105 121.5(4)
C107 C106 H106 119.2
C105 C106 H106 119.2
C108 C107 C106 120.2(4)
C108 C107 H107 119.9
C106 C107 H107 119.9
C109 C108 C107 120.0(4)
C109 C108 H108 120.0
C107 C108 H108 120.0
C108 C109 C110 122.1(4)
C108 C109 H109 119.0
C110 C109 H109 119.0
C109 C110 C105 118.6(3)
C109 C110 C96 122.1(3)
C105 C110 C96 119.3(3)
C97 C111 C112 112.5(3)
C97 C111 H11A 109.1
C112 C111 H11A 109.1
C97 C111 H11B 109.1
C112 C111 H11B 109.1
H11A C111 H11B 107.8
C111 C112 H11C 109.5
C111 C112 H11D 109.5
H11C C112 H11D 109.5
C111 C112 H11E 109.5
H11C C112 H11E 109.5
H11D C112 H11E 109.5
C113 N14 C119 113.7(3)
C17A N14 C15A 114.2(4)
C113 N14 C115 112.9(3)
C119 N14 C115 106.0(3)
C17A N14 C19A 113.5(4)
C15A N14 C19A 105.9(3)
C113 N14 C117 108.9(3)
C119 N14 C117 108.3(3)
C115 N14 C117 106.7(3)
C17A N14 C13A 109.2(3)
C15A N14 C13A 107.7(3)
C19A N14 C13A 105.9(3)
N14 C113 C114 113.3(6)
N14 C113 H11F 108.9
C114 C113 H11F 108.9
N14 C113 H11G 108.9
C114 C113 H11G 108.9
H11F C113 H11G 107.7
C116 C115 N14 115.2(6)
C116 C115 H11K 108.5
N14 C115 H11K 108.5
C116 C115 H11L 108.5
N14 C115 H11L 108.5
H11K C115 H11L 107.5
C118 C117 N14 117.5(5)
C118 C117 H11P 107.9
N14 C117 H11P 107.9
C118 C117 H11Q 107.9
N14 C117 H11Q 107.9
H11P C117 H11Q 107.2
C120 C119 N14 114.3(5)
C120 C119 H11U 108.7
N14 C119 H11U 108.7
C120 C119 H11V 108.7
N14 C119 H11V 108.7
H11U C119 H11V 107.6
C14A C13A N14 120.0(8)
C14A C13A H13A 107.3
N14 C13A H13A 107.3
C14A C13A H13B 107.3
N14 C13A H13B 107.3
H13A C13A H13B 106.9
C13A C14A H14A 109.5
C13A C14A H14B 109.5
H14A C14A H14B 109.5
C13A C14A H14C 109.5
H14A C14A H14C 109.5
H14B C14A H14C 109.5
C16A C15A N14 114.9(7)
C16A C15A H15A 108.5
N14 C15A H15A 108.5
C16A C15A H15B 108.5
N14 C15A H15B 108.5
H15A C15A H15B 107.5
C15A C16A H16A 109.5
C15A C16A H16B 109.5
H16A C16A H16B 109.5
C15A C16A H16C 109.5
H16A C16A H16C 109.5
H16B C16A H16C 109.5
N14 C17A C18A 116.1(7)
N14 C17A H17A 108.3
C18A C17A H17A 108.3
N14 C17A H17B 108.3
C18A C17A H17B 108.3
H17A C17A H17B 107.4
C17A C18A H18A 109.5
C17A C18A H18B 109.5
H18A C18A H18B 109.5
C17A C18A H18C 109.5
H18A C18A H18C 109.5
H18B C18A H18C 109.5
C20A C19A N14 114.9(7)
C20A C19A H19A 108.5
N14 C19A H19A 108.5
C20A C19A H19B 108.5
N14 C19A H19B 108.5
H19A C19A H19B 107.5
C19A C20A H20A 109.5
C19A C20A H20B 109.5
H20A C20A H20B 109.5
C19A C20A H20C 109.5
H20A C20A H20C 109.5
H20B C20A H20C 109.5

loop_
_geom_bond_atom_site_label_1
_geom_bond_atom_site_label_2
_geom_bond_distance
O1 C30 1.350(4)
O1 C29 1.459(4)
O2 C30 1.216(4)
O3 C39 1.207(4)
O4 C39 1.349(4)
O4 C40 1.463(4)
N1 C1 1.384(4)
N1 C4 1.387(4)
N1 H1 0.8800
N2 C6 1.381(4)
N2 C9 1.384(4)
N2 H2 0.8800
N3 C14 1.384(4)
N3 C11 1.386(4)
N3 H3 0.8800
N4 C19 1.383(4)
N4 C16 1.389(4)
N4 H4 0.8800
N5 C34 1.358(4)
N5 C31 1.390(4)
N5 H5A 0.8800
N6 C35 1.370(4)
N6 C38 1.388(4)
N6 H6A 0.8800
C1 C2 1.378(4)
C1 C20 1.526(4)
C2 C3 1.413(5)
C2 H2A 0.9500
C3 C4 1.373(4)
C3 H3A 0.9500
C4 C5 1.506(4)
C5 C6 1.523(4)
C5 C22 1.543(4)
C5 C21 1.546(5)
C6 C7 1.367(4)
C7 C8 1.420(5)
C7 H7 0.9500
C8 C9 1.369(4)
C8 H8 0.9500
C9 C10 1.518(4)
C10 C11 1.521(4)
C10 C23 1.536(4)
C10 C27 1.555(4)
C11 C12 1.373(4)
C12 C13 1.416(4)
C12 H12 0.9500
C13 C14 1.364(4)
C13 H13 0.9500
C14 C15 1.511(4)
C15 C16 1.522(4)
C15 C24 1.543(4)
C15 C25 1.549(4)
C16 C17 1.372(4)
C17 C18 1.421(4)
C17 H17 0.9500
C18 C19 1.375(4)
C18 H18 0.9500
C19 C20 1.516(4)
C20 C26 1.542(4)
C20 C42 1.559(4)
C21 H21A 0.9800
C21 H21B 0.9800
C21 H21C 0.9800
C22 H22A 0.9800
C22 H22B 0.9800
C22 H22C 0.9800
C23 H23A 0.9800
C23 H23B 0.9800
C23 H23C 0.9800
C24 H24A 0.9800
C24 H24B 0.9800
C24 H24C 0.9800
C25 H25A 0.9800
C25 H25B 0.9800
C25 H25C 0.9800
C26 H26A 0.9800
C26 H26B 0.9800
C26 H26C 0.9800
C27 C28 1.530(4)
C27 H27A 0.9900
C27 H27B 0.9900
C28 C29 1.508(4)
C28 H28A 0.9900
C28 H28B 0.9900
C29 H29A 0.9900
C29 H29B 0.9900
C30 C31 1.454(4)
C31 C32 1.393(4)
C32 C33 1.433(4)
C32 C43 1.507(4)
C33 C34 1.405(4)
C33 C45 1.460(4)
C34 C35 1.412(4)
C35 C36 1.407(4)
C36 C37 1.432(4)
C36 C50 1.465(4)
C37 C38 1.390(4)
C37 C51 1.509(4)
C38 C39 1.460(4)
C40 C41 1.516(5)
C40 H40A 0.9900
C40 H40B 0.9900
C41 C42 1.537(4)
C41 H41A 0.9900
C41 H41B 0.9900
C42 H42A 0.9900
C42 H42B 0.9900
C43 C44 1.522(5)
C43 H43A 0.9900
C43 H43B 0.9900
C44 H44A 0.9800
C44 H44B 0.9800
C44 H44C 0.9800
C45 C46 1.406(4)
C45 C50 1.430(4)
C46 C47 1.384(5)
C46 H46 0.9500
C47 C48 1.377(5)
C47 H47 0.9500
C48 C49 1.373(5)
C48 H48 0.9500
C49 C50 1.407(4)
C49 H49 0.9500
C51 C52 1.528(5)
C51 H51A 0.9900
C51 H51B 0.9900
C52 H52A 0.9800
C52 H52B 0.9800
C52 H52C 0.9800
N13 C57 1.518(4)
N13 C53 1.520(4)
N13 C59 1.522(4)
N13 C55 1.524(4)
C53 C54 1.504(4)
C53 H53A 0.9900
C53 H53B 0.9900
C54 H54A 0.9800
C54 H54B 0.9800
C54 H54C 0.9800
C55 C56 1.513(4)
C55 H55A 0.9900
C55 H55B 0.9900
C56 H56A 0.9800
C56 H56B 0.9800
C56 H56C 0.9800
C57 C58 1.514(4)
C57 H57A 0.9900
C57 H57B 0.9900
C58 H58A 0.9800
C58 H58B 0.9800
C58 H58C 0.9800
C59 C60 1.509(4)
C59 H59A 0.9900
C59 H59B 0.9900
C60 H60A 0.9800
C60 H60B 0.9800
C60 H60C 0.9800
O7 C99 1.214(4)
O8 C99 1.355(4)
O8 C100 1.469(3)
N7 C64 1.384(4)
N7 C61 1.385(4)
N7 H7A 0.8800
N8 C66 1.385(4)
N8 C69 1.387(4)
N8 H8A 0.8800
N9 C71 1.380(4)
N9 C74 1.388(4)
N9 H9 0.8800
N10 C79 1.378(4)
N10 C76 1.389(4)
N10 H10 0.8800
N11 C94 1.352(4)
N11 C91 1.386(4)
N11 H11W 0.8800
N12 C95 1.367(4)
N12 C98 1.381(4)
N12 H12D 0.8800
C61 C62 1.374(4)
C61 C80 1.517(4)
C62 C63 1.411(4)
C62 H62 0.9500
C63 C64 1.366(4)
C63 H63 0.9500
C64 C65 1.519(4)
C65 C66 1.525(4)
C65 C83 1.540(4)
C65 C87 1.553(5)
C66 C67 1.370(4)
C67 C68 1.423(5)
C67 H67 0.9500
C68 C69 1.371(4)
C68 H68 0.9500
C69 C70 1.520(4)
C70 C71 1.518(5)
C70 C84 1.551(5)
C70 C85 1.551(5)
C71 C72 1.370(5)
C72 C73 1.413(5)
C72 H72 0.9500
C73 C74 1.376(4)
C73 H73 0.9500
C74 C75 1.523(4)
C75 C76 1.516(4)
C75 C86 1.540(4)
C75 C102 1.562(4)
C76 C77 1.370(4)
C77 C78 1.411(4)
C77 H77 0.9500
C78 C79 1.379(4)
C78 H78 0.9500
C79 C80 1.522(4)
C80 C81 1.535(4)
C80 C82 1.546(4)
C81 H81A 0.9800
C81 H81B 0.9800
C81 H81C 0.9800
C82 H82A 0.9800
C82 H82B 0.9800
C82 H82C 0.9800
C83 H83A 0.9800
C83 H83B 0.9800
C83 H83C 0.9800
C84 H84A 0.9800
C84 H84B 0.9800
C84 H84C 0.9800
C85 H85A 0.9800
C85 H85B 0.9800
C85 H85C 0.9800
C86 H86A 0.9800
C86 H86B 0.9800
C86 H86C 0.9800
C87 C88A 1.525(6)
C87 C88 1.564(6)
C87 H87C 0.9900
C87 H87D 0.9900
C87 H87A 0.9601
C87 H87B 0.9599
C88 C89 1.537(7)
C88 H88A 0.9900
C88 H88B 0.9900
C89 O5 1.469(6)
C89 H89A 0.9900
C89 H89B 0.9900
C90 O6 1.214(7)
C90 C91 1.347(9)
C90 O5 1.362(8)
C88A C89A 1.520(7)
C88A H88C 0.9900
C88A H88D 0.9900
C89A O5A 1.460(7)
C89A H89C 0.9900
C89A H89D 0.9900
C90A O6A 1.204(8)
C90A O5A 1.362(9)
C90A C91 1.625(9)
C91 C92 1.382(6)
C92 C93 1.435(5)
C92 C103 1.515(5)
C93 C94 1.412(5)
C93 C105 1.453(5)
C94 C95 1.404(4)
C95 C96 1.407(4)
C96 C97 1.442(4)
C96 C110 1.458(4)
C97 C98 1.386(4)
C97 C111 1.509(4)
C98 C99 1.461(4)
C100 C101 1.517(4)
C100 H10A 0.9900
C100 H10B 0.9900
C101 C102 1.534(4)
C101 H10C 0.9900
C101 H10D 0.9900
C102 H10E 0.9900
C102 H10F 0.9900
C103 C104 1.547(6)
C103 H10G 0.9900
C103 H10H 0.9900
C104 H10I 0.9800
C104 H10J 0.9800
C104 H10K 0.9800
C105 C110 1.427(5)
C105 C106 1.430(5)
C106 C107 1.382(6)
C106 H106 0.9500
C107 C108 1.378(6)
C107 H107 0.9500
C108 C109 1.378(5)
C108 H108 0.9500
C109 C110 1.407(5)
C109 H109 0.9500
C111 C112 1.523(5)
C111 H11A 0.9900
C111 H11B 0.9900
C112 H11C 0.9800
C112 H11D 0.9800
C112 H11E 0.9800
N14 C17A 1.455(5)
N14 C113 1.463(4)
N14 C119 1.521(4)
N14 C15A 1.525(5)
N14 C115 1.540(4)
N14 C19A 1.540(5)
N14 C117 1.550(4)
N14 C13A 1.555(5)
C113 C114 1.505(9)
C113 H11F 0.9900
C113 H11G 0.9900
C114 H11H 0.9800
C114 H11I 0.9800
C114 H11J 0.9800
C115 C116 1.516(8)
C115 H11K 0.9900
C115 H11L 0.9900
C116 H11M 0.9800
C116 H11N 0.9800
C116 H11O 0.9800
C117 C118 1.500(7)
C117 H11P 0.9900
C117 H11Q 0.9900
C118 H11R 0.9800
C118 H11S 0.9800
C118 H11T 0.9800
C119 C120 1.504(8)
C119 H11U 0.9900
C119 H11V 0.9900
C120 H12A 0.9800
C120 H12B 0.9800
C120 H12C 0.9800
C13A C14A 1.504(9)
C13A H13A 0.9900
C13A H13B 0.9900
C14A H14A 0.9800
C14A H14B 0.9800
C14A H14C 0.9800
C15A C16A 1.515(9)
C15A H15A 0.9900
C15A H15B 0.9900
C16A H16A 0.9800
C16A H16B 0.9800
C16A H16C 0.9800
C17A C18A 1.495(8)
C17A H17A 0.9900
C17A H17B 0.9900
C18A H18A 0.9800
C18A H18B 0.9800
C18A H18C 0.9800
C19A C20A 1.505(8)
C19A H19A 0.9900
C19A H19B 0.9900
C20A H20A 0.9800
C20A H20B 0.9800
C20A H20C 0.9800

loop_
_geom_hbond_atom_site_label_D
_geom_hbond_atom_site_label_H
_geom_hbond_atom_site_label_A
_geom_hbond_distance_DH
_geom_hbond_distance_HA
_geom_hbond_distance_DA
_geom_hbond_angle_DHA
N1 H1 Cl2 0.88 2.57 3.448(3) 172
N2 H2 Cl2 0.88 2.52 3.394(2) 170
N3 H3 Cl2 0.88 2.46 3.341(2) 176
N4 H4 Cl2 0.88 2.55 3.423(2) 174
N5 H5A Cl2 0.88 2.63 3.464(2) 159
N6 H6A Cl2 0.88 2.48 3.332(2) 163
N7 H7A Cl1 0.88 2.49 3.366(2) 173
N8 H8A Cl1 0.88 2.49 3.372(3) 176
N9 H9 Cl1 0.88 2.50 3.375(3) 174
N10 H10 Cl1 0.88 2.51 3.385(2) 172
N11 H11W Cl1 0.88 2.53 3.372(3) 160
N12 H12D Cl1 0.88 2.44 3.287(2) 163

loop_
_geom_torsion_atom_site_label_1
_geom_torsion_atom_site_label_2
_geom_torsion_atom_site_label_3
_geom_torsion_atom_site_label_4
_geom_torsion
C4 N1 C1 C2 -0.6(3)
C4 N1 C1 C20 177.9(3)
N1 C1 C2 C3 0.6(4)
C20 C1 C2 C3 -177.6(3)
C1 C2 C3 C4 -0.5(4)
C2 C3 C4 N1 0.1(4)
C2 C3 C4 C5 -179.7(3)
C1 N1 C4 C3 0.3(3)
C1 N1 C4 C5 -179.9(3)
C3 C4 C5 C6 102.9(4)
N1 C4 C5 C6 -77.0(4)
C3 C4 C5 C22 -16.4(5)
N1 C4 C5 C22 163.7(3)
C3 C4 C5 C21 -134.3(4)
N1 C4 C5 C21 45.8(4)
C9 N2 C6 C7 -0.5(4)
C9 N2 C6 C5 -178.4(3)
C4 C5 C6 C7 -110.5(4)
C22 C5 C6 C7 8.6(5)
C21 C5 C6 C7 127.0(4)
C4 C5 C6 N2 66.8(4)
C22 C5 C6 N2 -174.0(3)
C21 C5 C6 N2 -55.7(4)
N2 C6 C7 C8 0.1(4)
C5 C6 C7 C8 177.7(3)
C6 C7 C8 C9 0.4(4)
C7 C8 C9 N2 -0.7(4)
C7 C8 C9 C10 172.1(3)
C6 N2 C9 C8 0.7(3)
C6 N2 C9 C10 -172.7(3)
C8 C9 C10 C11 121.6(4)
N2 C9 C10 C11 -66.6(4)
C8 C9 C10 C23 1.0(5)
N2 C9 C10 C23 172.8(3)
C8 C9 C10 C27 -117.2(4)
N2 C9 C10 C27 54.6(4)
C14 N3 C11 C12 -0.5(3)
C14 N3 C11 C10 176.1(3)
C9 C10 C11 C12 -115.5(4)
C23 C10 C11 C12 5.6(4)
C27 C10 C11 C12 123.2(3)
C9 C10 C11 N3 68.7(4)
C23 C10 C11 N3 -170.1(3)
C27 C10 C11 N3 -52.5(4)
N3 C11 C12 C13 0.3(3)
C10 C11 C12 C13 -176.0(3)
C11 C12 C13 C14 0.0(4)
C12 C13 C14 N3 -0.2(3)
C12 C13 C14 C15 -179.1(3)
C11 N3 C14 C13 0.4(3)
C11 N3 C14 C15 179.4(3)
C13 C14 C15 C16 108.1(4)
N3 C14 C15 C16 -70.5(4)
C13 C14 C15 C24 -10.4(4)
N3 C14 C15 C24 170.9(3)
C13 C14 C15 C25 -129.4(3)
N3 C14 C15 C25 52.0(4)
C19 N4 C16 C17 -1.6(3)
C19 N4 C16 C15 179.1(3)
C14 C15 C16 C17 -109.9(4)
C24 C15 C16 C17 8.9(4)
C25 C15 C16 C17 127.1(3)
C14 C15 C16 N4 69.3(4)
C24 C15 C16 N4 -172.0(3)
C25 C15 C16 N4 -53.8(4)
N4 C16 C17 C18 1.3(3)
C15 C16 C17 C18 -179.5(3)
C16 C17 C18 C19 -0.6(4)
C17 C18 C19 N4 -0.4(3)
C17 C18 C19 C20 173.4(3)
C16 N4 C19 C18 1.2(3)
C16 N4 C19 C20 -173.2(3)
C18 C19 C20 C1 117.3(4)
N4 C19 C20 C1 -69.8(4)
C18 C19 C20 C26 -0.4(5)
N4 C19 C20 C26 172.5(3)
C18 C19 C20 C42 -120.6(3)
N4 C19 C20 C42 52.3(4)
C2 C1 C20 C19 -107.9(4)
N1 C1 C20 C19 74.1(4)
C2 C1 C20 C26 10.8(5)
N1 C1 C20 C26 -167.3(3)
C2 C1 C20 C42 128.7(4)
N1 C1 C20 C42 -49.3(4)
C9 C10 C27 C28 46.2(3)
C11 C10 C27 C28 170.9(3)
C23 C10 C27 C28 -72.1(3)
C10 C27 C28 C29 168.6(3)
C30 O1 C29 C28 -175.1(3)
C27 C28 C29 O1 57.0(4)
C29 O1 C30 O2 -7.6(4)
C29 O1 C30 C31 170.8(3)
C34 N5 C31 C32 -0.3(3)
C34 N5 C31 C30 -174.5(3)
O2 C30 C31 N5 177.4(3)
O1 C30 C31 N5 -0.9(4)
O2 C30 C31 C32 4.4(6)
O1 C30 C31 C32 -174.0(3)
N5 C31 C32 C33 1.2(3)
C30 C31 C32 C33 174.8(3)
N5 C31 C32 C43 -178.4(3)
C30 C31 C32 C43 -4.7(5)
C31 C32 C33 C34 -1.6(3)
C43 C32 C33 C34 177.9(3)
C31 C32 C33 C45 179.9(3)
C43 C32 C33 C45 -0.5(6)
C31 N5 C34 C33 -0.8(3)
C31 N5 C34 C35 177.9(3)
C32 C33 C34 N5 1.5(3)
C45 C33 C34 N5 -179.8(3)
C32 C33 C34 C35 -177.3(3)
C45 C33 C34 C35 1.4(4)
C38 N6 C35 C36 -1.3(3)
C38 N6 C35 C34 177.5(3)
N5 C34 C35 N6 1.2(5)
C33 C34 C35 N6 179.7(3)
N5 C34 C35 C36 179.9(3)
C33 C34 C35 C36 -1.6(4)
N6 C35 C36 C37 1.8(3)
C34 C35 C36 C37 -177.1(3)
N6 C35 C36 C50 -179.5(3)
C34 C35 C36 C50 1.6(4)
C35 C36 C37 C38 -1.6(3)
C50 C36 C37 C38 180.0(3)
C35 C36 C37 C51 -178.9(3)
C50 C36 C37 C51 2.7(6)
C36 C37 C38 N6 0.8(3)
C51 C37 C38 N6 178.3(3)
C36 C37 C38 C39 177.4(3)
C51 C37 C38 C39 -5.1(5)
C35 N6 C38 C37 0.3(3)
C35 N6 C38 C39 -176.6(3)
C40 O4 C39 O3 2.6(5)
C40 O4 C39 C38 -177.8(3)
C37 C38 C39 O3 -9.7(6)
N6 C38 C39 O3 166.5(3)
C37 C38 C39 O4 170.7(3)
N6 C38 C39 O4 -13.0(4)
C39 O4 C40 C41 -96.9(3)
O4 C40 C41 C42 -65.7(4)
C40 C41 C42 C20 -77.6(4)
C19 C20 C42 C41 61.8(3)
C1 C20 C42 C41 -174.5(3)
C26 C20 C42 C41 -58.0(4)
C31 C32 C43 C44 -96.9(4)
C33 C32 C43 C44 83.6(4)
C34 C33 C45 C46 178.2(3)
C32 C33 C45 C46 -3.5(5)
C34 C33 C45 C50 -1.3(4)
C32 C33 C45 C50 177.0(3)
C50 C45 C46 C47 -0.7(5)
C33 C45 C46 C47 179.8(3)
C45 C46 C47 C48 0.4(6)
C46 C47 C48 C49 -0.3(6)
C47 C48 C49 C50 0.5(6)
C48 C49 C50 C45 -0.8(5)
C48 C49 C50 C36 178.2(4)
C46 C45 C50 C49 0.8(5)
C33 C45 C50 C49 -179.6(3)
C46 C45 C50 C36 -178.2(3)
C33 C45 C50 C36 1.4(4)
C35 C36 C50 C49 179.5(3)
C37 C36 C50 C49 -2.2(6)
C35 C36 C50 C45 -1.5(4)
C37 C36 C50 C45 176.8(3)
C38 C37 C51 C52 -90.1(4)
C36 C37 C51 C52 86.8(4)
C57 N13 C53 C54 -56.2(4)
C59 N13 C53 C54 -177.0(3)
C55 N13 C53 C54 62.2(4)
C57 N13 C55 C56 -177.4(3)
C53 N13 C55 C56 61.3(4)
C59 N13 C55 C56 -56.3(4)
C53 N13 C57 C58 -57.1(4)
C59 N13 C57 C58 60.4(4)
C55 N13 C57 C58 -178.6(3)
C57 N13 C59 C60 61.1(4)
C53 N13 C59 C60 -178.1(3)
C55 N13 C59 C60 -57.0(4)
C64 N7 C61 C62 -0.2(3)
C64 N7 C61 C80 177.6(3)
N7 C61 C62 C63 0.3(3)
C80 C61 C62 C63 -177.2(3)
C61 C62 C63 C64 -0.3(4)
C62 C63 C64 N7 0.2(3)
C62 C63 C64 C65 178.6(3)
C61 N7 C64 C63 0.0(3)
C61 N7 C64 C65 -178.6(3)
C63 C64 C65 C66 116.2(4)
N7 C64 C65 C66 -65.6(4)
C63 C64 C65 C83 -2.8(5)
N7 C64 C65 C83 175.4(3)
C63 C64 C65 C87 -121.5(4)
N7 C64 C65 C87 56.7(4)
C69 N8 C66 C67 -0.4(4)
C69 N8 C66 C65 173.5(3)
C64 C65 C66 C67 -117.3(4)
C83 C65 C66 C67 0.9(5)
C87 C65 C66 C67 120.4(4)
C64 C65 C66 N8 70.3(4)
C83 C65 C66 N8 -171.5(3)
C87 C65 C66 N8 -52.0(4)
N8 C66 C67 C68 0.0(4)
C65 C66 C67 C68 -173.3(3)
C66 C67 C68 C69 0.3(4)
C67 C68 C69 N8 -0.6(4)
C67 C68 C69 C70 179.5(3)
C66 N8 C69 C68 0.6(4)
C66 N8 C69 C70 -179.4(3)
C68 C69 C70 C71 109.9(4)
N8 C69 C70 C71 -70.0(4)
C68 C69 C70 C84 -8.6(5)
N8 C69 C70 C84 171.5(3)
C68 C69 C70 C85 -126.8(4)
N8 C69 C70 C85 53.3(4)
C74 N9 C71 C72 0.3(4)
C74 N9 C71 C70 180.0(3)
C69 C70 C71 C72 -105.4(4)
C84 C70 C71 C72 13.3(5)
C85 C70 C71 C72 132.2(4)
C69 C70 C71 N9 75.0(4)
C84 C70 C71 N9 -166.3(3)
C85 C70 C71 N9 -47.4(4)
N9 C71 C72 C73 -0.7(4)
C70 C71 C72 C73 179.7(3)
C71 C72 C73 C74 0.8(4)
C72 C73 C74 N9 -0.6(4)
C72 C73 C74 C75 177.2(3)
C71 N9 C74 C73 0.2(3)
C71 N9 C74 C75 -177.8(3)
C73 C74 C75 C76 109.4(4)
N9 C74 C75 C76 -73.1(4)
C73 C74 C75 C86 -9.3(4)
N9 C74 C75 C86 168.2(3)
C73 C74 C75 C102 -127.4(3)
N9 C74 C75 C102 50.1(4)
C79 N10 C76 C77 -0.7(3)
C79 N10 C76 C75 176.2(3)
C74 C75 C76 C77 -117.4(4)
C86 C75 C76 C77 0.5(5)
C102 C75 C76 C77 120.6(4)
C74 C75 C76 N10 66.5(4)
C86 C75 C76 N10 -175.6(3)
C102 C75 C76 N10 -55.5(4)
N10 C76 C77 C78 0.2(4)
C75 C76 C77 C78 -176.4(3)
C76 C77 C78 C79 0.4(4)
C76 N10 C79 C78 1.0(3)
C76 N10 C79 C80 -177.1(3)
C77 C78 C79 N10 -0.8(4)
C77 C78 C79 C80 177.1(3)
C62 C61 C80 C79 -114.1(4)
N7 C61 C80 C79 68.8(4)
C62 C61 C80 C81 5.3(4)
N7 C61 C80 C81 -171.8(3)
C62 C61 C80 C82 123.5(3)
N7 C61 C80 C82 -53.6(4)
N10 C79 C80 C61 -68.5(4)
C78 C79 C80 C61 113.9(4)
N10 C79 C80 C81 172.4(3)
C78 C79 C80 C81 -5.2(5)
N10 C79 C80 C82 54.3(4)
C78 C79 C80 C82 -123.3(4)
C64 C65 C87 C88A 173.2(4)
C66 C65 C87 C88A -62.6(5)
C83 C65 C87 C88A 56.2(5)
C64 C65 C87 C88 -166.1(4)
C66 C65 C87 C88 -41.9(5)
C83 C65 C87 C88 76.9(5)
C88A C87 C88 C89 -47.1(12)
C65 C87 C88 C89 -169.6(5)
C87 C88 C89 O5 -55.0(8)
O6 C90 O5 C89 9.9(13)
C91 C90 O5 C89 -168.8(6)
C88 C89 O5 C90 172.7(7)
C65 C87 C88A C89A 108.5(6)
C88 C87 C88A C89A 41.9(11)
C87 C88A C89A O5A 57.8(9)
O6A C90A O5A C89A 16.0(14)
C91 C90A O5A C89A -166.7(6)
C88A C89A O5A C90A 77.1(8)
O6 C90 C91 C92 -11.5(15)
O5 C90 C91 C92 167.1(5)
O6 C90 C91 N11 179.0(9)
O5 C90 C91 N11 -2.5(10)
O6 C90 C91 C90A 154(3)
O5 C90 C91 C90A -27.0(16)
C94 N11 C91 C90 169.8(7)
C94 N11 C91 C92 -0.7(4)
C94 N11 C91 C90A 178.8(5)
O6A C90A C91 C90 -15.0(14)
O5A C90A C91 C90 168(3)
O6A C90A C91 C92 4.2(15)
O5A C90A C91 C92 -173.3(5)
O6A C90A C91 N11 -175.0(8)
O5A C90A C91 N11 7.5(9)
C90 C91 C92 C93 -169.9(6)
N11 C91 C92 C93 1.5(4)
C90A C91 C92 C93 -177.7(7)
C90 C91 C92 C103 8.3(7)
N11 C91 C92 C103 179.8(3)
C90A C91 C92 C103 0.6(9)
C91 C92 C93 C94 -1.8(4)
C103 C92 C93 C94 -179.9(4)
C91 C92 C93 C105 176.1(4)
C103 C92 C93 C105 -2.0(7)
C91 N11 C94 C95 -179.1(3)
C91 N11 C94 C93 -0.5(4)
C92 C93 C94 N11 1.4(4)
C105 C93 C94 N11 -176.8(3)
C92 C93 C94 C95 -179.8(3)
C105 C93 C94 C95 1.9(5)
C98 N12 C95 C94 174.2(3)
C98 N12 C95 C96 -2.3(3)
N11 C94 C95 N12 -0.8(5)
C93 C94 C95 N12 -179.3(3)
N11 C94 C95 C96 175.3(3)
C93 C94 C95 C96 -3.2(5)
N12 C95 C96 C97 2.0(3)
C94 C95 C96 C97 -174.9(3)
N12 C95 C96 C110 178.9(3)
C94 C95 C96 C110 2.0(4)
C95 C96 C97 C98 -0.9(3)
C110 C96 C97 C98 -177.1(3)
C95 C96 C97 C111 179.9(3)
C110 C96 C97 C111 3.7(6)
C95 N12 C98 C97 1.8(3)
C95 N12 C98 C99 -179.8(3)
C96 C97 C98 N12 -0.5(3)
C111 C97 C98 N12 178.7(3)
C96 C97 C98 C99 -178.8(3)
C111 C97 C98 C99 0.5(5)
C100 O8 C99 O7 1.5(4)
C100 O8 C99 C98 -178.8(3)
N12 C98 C99 O7 153.8(3)
C97 C98 C99 O7 -28.1(6)
N12 C98 C99 O8 -25.9(4)
C97 C98 C99 O8 152.2(3)
C99 O8 C100 C101 152.9(3)
O8 C100 C101 C102 65.7(4)
C100 C101 C102 C75 78.5(4)
C76 C75 C102 C101 -62.5(3)
C74 C75 C102 C101 173.7(3)
C86 C75 C102 C101 57.0(3)
C91 C92 C103 C104 -94.4(5)
C93 C92 C103 C104 83.5(6)
C94 C93 C105 C110 0.4(5)
C92 C93 C105 C110 -177.3(4)
C94 C93 C105 C106 178.4(3)
C92 C93 C105 C106 0.7(6)
C110 C105 C106 C107 0.1(5)
C93 C105 C106 C107 -177.9(4)
C105 C106 C107 C108 0.0(6)
C106 C107 C108 C109 0.0(7)
C107 C108 C109 C110 -0.2(6)
C108 C109 C110 C105 0.3(5)
C108 C109 C110 C96 179.5(3)
C106 C105 C110 C109 -0.2(5)
C93 C105 C110 C109 177.8(3)
C106 C105 C110 C96 -179.5(3)
C93 C105 C110 C96 -1.4(5)
C95 C96 C110 C109 -179.0(3)
C97 C96 C110 C109 -3.1(6)
C95 C96 C110 C105 0.3(4)
C97 C96 C110 C105 176.2(3)
C98 C97 C111 C112 -99.9(4)
C96 C97 C111 C112 79.2(4)
C119 N14 C113 C114 -61.2(9)
C115 N14 C113 C114 59.7(9)
C117 N14 C113 C114 178.0(8)
C113 N14 C115 C116 60.7(8)
C119 N14 C115 C116 -174.2(7)
C117 N14 C115 C116 -58.9(8)
C113 N14 C117 C118 -178.8(9)
C119 N14 C117 C118 57.1(10)
C115 N14 C117 C118 -56.6(10)
C113 N14 C119 C120 -60.5(8)
C115 N14 C119 C120 174.8(7)
C117 N14 C119 C120 60.7(8)
C17A N14 C13A C14A 171.5(12)
C15A N14 C13A C14A -64.0(12)
C19A N14 C13A C14A 48.9(12)
C17A N14 C15A C16A 59.4(9)
C19A N14 C15A C16A -175.0(9)
C13A N14 C15A C16A -62.0(9)
C15A N14 C17A C18A 64.8(14)
C19A N14 C17A C18A -56.7(14)
C13A N14 C17A C18A -174.6(13)
C17A N14 C19A C20A -61.0(10)
C15A N14 C19A C20A 173.0(9)
C13A N14 C19A C20A 58.8(10)
